data_4079033
loop_
_publ_author_name
'Zhang, Cheng-Pan'
'Vicic, David A.'

_publ_section_title
;
 Oxygen-Bound Trifluoromethoxide Complexes of Copper and Gold
;
_journal_issue 22
_journal_name_full Organometallics
_journal_page_first 7812
_journal_paper_doi 10.1021/om3002747
_journal_volume 31
_journal_year 2012
_chemical_formula_sum 'C32 H46 Cu F3 N2 O2'
_chemical_formula_weight 611.27
_space_group_IT_number 7
_symmetry_cell_setting monoclinic
_symmetry_Int_Tables_number 7
_symmetry_space_group_name_Hall 'P -2yac'
_symmetry_space_group_name_H-M 'P 1 n 1'
_atom_sites_solution_hydrogens geom
_atom_sites_solution_primary direct
_atom_sites_solution_secondary difmap
_cell_angle_alpha 90.0000
_cell_angle_beta 98.494(7)
_cell_angle_gamma 90.0000
_cell_formula_units_Z 4
_cell_length_a 10.783(3)
_cell_length_b 15.794(4)
_cell_length_c 19.398(5)
_cell_measurement_reflns_used 11654
_cell_measurement_temperature 173
_cell_measurement_theta_max 28.07
_cell_measurement_theta_min 3.06
_cell_volume 3267.4(15)
_computing_cell_refinement 'CrystalClear-SM Expert 2.0 r7'
_computing_data_collection 'CrystalClear-SM Expert 2.0 r7 (Rigaku, 2011)'
_computing_data_reduction 'CrystalClear-SM Expert 2.0 r7'
_computing_molecular_graphics 'CrystalStructure 4.0'
_computing_publication_material 'CrystalStructure 4.0 (Rigaku, 2010)'
_computing_structure_refinement 'SHELXL97 (Sheldrick, 1997)'
_computing_structure_solution 'SIR2004 (Burla, et al., 2005)'
_diffrn_ambient_temperature 173
_diffrn_detector_area_resol_mean 6.849
_diffrn_measured_fraction_theta_full 0.982
_diffrn_measured_fraction_theta_max 0.982
_diffrn_measurement_device_type 'Rigaku Mercury275R CCD (SCX mini)'
_diffrn_measurement_method \w
_diffrn_radiation_type 'Mo K\a'
_diffrn_radiation_wavelength 0.71075
_diffrn_reflns_av_R_equivalents 0.0989
_diffrn_reflns_limit_h_max 13
_diffrn_reflns_limit_h_min -13
_diffrn_reflns_limit_k_max 20
_diffrn_reflns_limit_k_min -20
_diffrn_reflns_limit_l_max 25
_diffrn_reflns_limit_l_min -25
_diffrn_reflns_number 32324
_diffrn_reflns_theta_full 27.48
_diffrn_reflns_theta_max 27.48
_diffrn_standards_number 0
_exptl_absorpt_coefficient_mu 0.714
_exptl_absorpt_correction_T_max 0.944
_exptl_absorpt_correction_T_min 0.628
_exptl_absorpt_correction_type multi-scan
_exptl_absorpt_process_details 'Jacobson, R. (1998) Private communication'
_exptl_crystal_colour Colorless
_exptl_crystal_density_diffrn 1.243
_exptl_crystal_density_method 'not measured'
_exptl_crystal_description Prism
_exptl_crystal_F_000 1296.00
_exptl_crystal_size_max 0.33
_exptl_crystal_size_mid 0.33
_exptl_crystal_size_min 0.08
_refine_diff_density_max 0.570
_refine_diff_density_min -0.300
_refine_ls_abs_structure_details 'Flack, H. D. (1983), Acta Cryst. A39, 876-881.  7257 Friedel Pairs'
_refine_ls_abs_structure_Flack 0.138(13)
_refine_ls_extinction_method none
_refine_ls_goodness_of_fit_ref 0.969
_refine_ls_hydrogen_treatment constr
_refine_ls_number_parameters 738
_refine_ls_number_reflns 14711
_refine_ls_number_restraints 2
_refine_ls_R_factor_gt 0.0686
_refine_ls_shift/su_max 0.047
_refine_ls_structure_factor_coef Fsqd
_refine_ls_weighting_details 'w = 1/[\s^2^(Fo^2^)+(0.0213P)^2^+0.0000P] where P=(Fo^2^+2Fc^2^)/3'
_refine_ls_weighting_scheme calc
_refine_ls_wR_factor_ref 0.1145
_reflns_number_gt 8081
_reflns_number_total 14711
_reflns_threshold_expression F^2^>2.0\s(F^2^)
_cod_data_source_file om3002747_si_002.cif
_cod_data_source_block '_NHC_CuOCF3'
_cod_original_cell_volume 3267.2(15)
_cod_database_code 4079033

loop_
_symmetry_equiv_pos_site_id
_symmetry_equiv_pos_as_xyz
1 +X,+Y,+Z
2 1/2+X,-Y,1/2+Z

loop_
_atom_site_label
_atom_site_type_symbol
_atom_site_fract_x
_atom_site_fract_y
_atom_site_fract_z
_atom_site_U_iso_or_equiv
_atom_site_adp_type
_atom_site_occupancy
_atom_site_symmetry_multiplicity
_atom_site_calc_flag
_atom_site_refinement_flags
Cu(1) Cu 0.92690(4) 0.36346(4) 0.60876(3) 0.03894(17) Uani 1.00 2 d .
Cu(2) Cu 0.78217(5) 0.85168(4) 0.70250(3) 0.04498(19) Uani 1.00 2 d .
F(1) F 0.9155(5) 0.5349(3) 0.4605(2) 0.0999(14) Uani 1.00 2 d .
F(2) F 0.7611(6) 0.4601(4) 0.4736(3) 0.162(3) Uani 1.00 2 d .
F(3) F 0.9374(6) 0.4019(3) 0.4586(2) 0.155(2) Uani 1.00 2 d .
F(4) F 0.8308(6) 1.0102(4) 0.8574(3) 0.158(3) Uani 1.00 2 d .
F(5) F 0.9839(8) 0.9505(6) 0.8267(5) 0.244(5) Uani 1.00 2 d .
F(6) F 0.8447(12) 0.8760(5) 0.8508(3) 0.287(7) Uani 1.00 2 d .
O(1) O 0.9182(4) 0.4628(3) 0.5578(3) 0.0628(13) Uani 1.00 2 d .
O(2) O 0.8122(6) 0.9476(3) 0.7555(3) 0.0852(18) Uani 1.00 2 d .
O(3) O 0.4095(16) 0.1076(7) 0.7110(5) 0.239(6) Uani 1.00 2 d .
O(4) O 1.4248(6) 0.5703(7) 0.5732(4) 0.147(3) Uani 1.00 2 d .
N(1) N 0.9459(4) 0.2444(3) 0.7259(2) 0.0383(12) Uani 1.00 2 d .
N(2) N 0.9139(4) 0.1845(3) 0.6234(2) 0.0409(12) Uani 1.00 2 d .
N(3) N 0.7469(4) 0.6754(3) 0.6721(2) 0.0342(10) Uani 1.00 2 d .
N(4) N 0.7426(4) 0.7488(3) 0.5777(2) 0.0356(11) Uani 1.00 2 d .
C(1) C 0.8844(8) 0.4621(5) 0.4943(5) 0.075(2) Uani 1.00 2 d .
C(2) C 0.9294(5) 0.2605(3) 0.6571(3) 0.0340(13) Uani 1.00 2 d .
C(3) C 0.9344(5) 0.1542(4) 0.7430(3) 0.0477(16) Uani 1.00 2 d .
C(4) C 0.9125(5) 0.1113(3) 0.6705(3) 0.0481(15) Uani 1.00 2 d .
C(5) C 0.9673(5) 0.3086(3) 0.7789(3) 0.0374(14) Uani 1.00 2 d .
C(6) C 1.0895(5) 0.3267(4) 0.8085(3) 0.0432(14) Uani 1.00 2 d .
C(7) C 1.1059(5) 0.3851(4) 0.8625(3) 0.0507(15) Uani 1.00 2 d .
C(8) C 1.0078(6) 0.4267(4) 0.8844(3) 0.0543(16) Uani 1.00 2 d .
C(9) C 0.8867(6) 0.4087(4) 0.8534(3) 0.0527(16) Uani 1.00 2 d .
C(10) C 0.8634(5) 0.3485(4) 0.8003(3) 0.0441(16) Uani 1.00 2 d .
C(11) C 1.2003(5) 0.2853(4) 0.7845(3) 0.0486(15) Uani 1.00 2 d .
C(12) C 1.2640(6) 0.3465(4) 0.7388(4) 0.073(2) Uani 1.00 2 d .
C(13) C 1.2950(5) 0.2505(4) 0.8434(3) 0.0709(20) Uani 1.00 2 d .
C(14) C 0.7299(5) 0.3312(4) 0.7665(3) 0.0548(17) Uani 1.00 2 d .
C(15) C 0.6449(7) 0.3121(6) 0.8228(4) 0.099(3) Uani 1.00 2 d .
C(16) C 0.6772(6) 0.4049(4) 0.7217(3) 0.073(2) Uani 1.00 2 d .
C(17) C 0.8840(5) 0.1793(3) 0.5487(3) 0.0349(13) Uani 1.00 2 d .
C(18) C 0.9826(5) 0.1656(3) 0.5104(3) 0.0406(13) Uani 1.00 2 d .
C(19) C 0.9511(5) 0.1660(4) 0.4372(3) 0.0504(16) Uani 1.00 2 d .
C(20) C 0.8276(5) 0.1786(4) 0.4053(3) 0.0565(15) Uani 1.00 2 d .
C(21) C 0.7351(5) 0.1901(4) 0.4454(3) 0.0512(15) Uani 1.00 2 d .
C(22) C 0.7595(4) 0.1906(3) 0.5172(3) 0.0430(13) Uani 1.00 2 d .
C(23) C 1.1164(5) 0.1570(4) 0.5432(3) 0.0498(16) Uani 1.00 2 d .
C(24) C 1.1871(6) 0.2398(4) 0.5431(5) 0.085(2) Uani 1.00 2 d .
C(25) C 1.1880(5) 0.0884(4) 0.5092(4) 0.084(2) Uani 1.00 2 d .
C(26) C 0.6528(5) 0.2018(4) 0.5607(3) 0.0547(17) Uani 1.00 2 d .
C(27) C 0.5639(5) 0.1265(4) 0.5512(4) 0.081(2) Uani 1.00 2 d .
C(28) C 0.5840(5) 0.2856(4) 0.5433(3) 0.079(2) Uani 1.00 2 d .
C(29) C 0.8546(12) 0.9481(6) 0.8149(7) 0.113(3) Uani 1.00 2 d .
C(30) C 0.7538(5) 0.7534(3) 0.6477(3) 0.0337(14) Uani 1.00 2 d .
C(31) C 0.7272(5) 0.6610(4) 0.5511(3) 0.0453(15) Uani 1.00 2 d .
C(32) C 0.7358(5) 0.6087(3) 0.6175(3) 0.0448(14) Uani 1.00 2 d .
C(33) C 0.7452(5) 0.8220(4) 0.5324(3) 0.0381(14) Uani 1.00 2 d .
C(34) C 0.8617(6) 0.8538(4) 0.5208(4) 0.0479(17) Uani 1.00 2 d .
C(35) C 0.8596(6) 0.9246(4) 0.4780(4) 0.0613(18) Uani 1.00 2 d .
C(36) C 0.7499(6) 0.9608(4) 0.4483(3) 0.0667(19) Uani 1.00 2 d .
C(37) C 0.6350(6) 0.9273(4) 0.4592(3) 0.0600(17) Uani 1.00 2 d .
C(38) C 0.6299(5) 0.8572(4) 0.5020(3) 0.0430(15) Uani 1.00 2 d .
C(39) C 0.9855(5) 0.8142(5) 0.5532(4) 0.0641(19) Uani 1.00 2 d .
C(40) C 1.0554(6) 0.8736(5) 0.6087(4) 0.088(2) Uani 1.00 2 d .
C(41) C 1.0652(6) 0.7915(5) 0.4994(4) 0.081(2) Uani 1.00 2 d .
C(42) C 0.5047(5) 0.8241(4) 0.5175(3) 0.0500(15) Uani 1.00 2 d .
C(43) C 0.4435(6) 0.8886(4) 0.5600(4) 0.076(2) Uani 1.00 2 d .
C(44) C 0.4179(6) 0.8043(4) 0.4499(3) 0.0719(19) Uani 1.00 2 d .
C(45) C 0.7712(5) 0.6575(3) 0.7461(3) 0.0401(13) Uani 1.00 2 d .
C(46) C 0.8964(5) 0.6507(3) 0.7779(3) 0.0426(13) Uani 1.00 2 d .
C(47) C 0.9168(5) 0.6388(4) 0.8493(3) 0.0544(15) Uani 1.00 2 d .
C(48) C 0.8191(5) 0.6352(4) 0.8874(3) 0.0561(17) Uani 1.00 2 d .
C(49) C 0.6975(5) 0.6375(4) 0.8551(3) 0.0559(16) Uani 1.00 2 d .
C(50) C 0.6685(5) 0.6490(3) 0.7825(3) 0.0396(13) Uani 1.00 2 d .
C(51) C 1.0049(4) 0.6524(4) 0.7370(3) 0.0508(15) Uani 1.00 2 d .
C(52) C 1.1034(6) 0.7174(4) 0.7649(3) 0.073(2) Uani 1.00 2 d .
C(53) C 1.0647(5) 0.5644(4) 0.7361(3) 0.0690(18) Uani 1.00 2 d .
C(54) C 0.5374(4) 0.6558(4) 0.7464(3) 0.0492(16) Uani 1.00 2 d .
C(55) C 0.4455(5) 0.5959(4) 0.7766(4) 0.079(2) Uani 1.00 2 d .
C(56) C 0.4888(6) 0.7466(4) 0.7464(4) 0.0671(20) Uani 1.00 2 d .
C(57) C 1.2101(9) 0.5716(8) 0.5411(6) 0.140(4) Uani 1.00 2 d .
C(58) C 1.2400(11) 0.4886(7) 0.5559(7) 0.147(4) Uani 1.00 2 d .
C(59) C 1.3798(15) 0.4858(8) 0.5777(6) 0.155(5) Uani 1.00 2 d .
C(61) C 1.3215(11) 0.6197(6) 0.5612(6) 0.145(4) Uani 1.00 2 d .
C(64) C 0.2866(20) 0.0550(11) 0.7177(10) 0.232(9) Uani 1.00 2 d .
C(66) C 0.332(3) -0.0102(18) 0.7548(14) 0.312(18) Uani 1.00 2 d .
C(67) C 0.5289(14) 0.0695(10) 0.7500(9) 0.200(7) Uani 1.00 2 d .
C(68) C 0.455(3) -0.0031(18) 0.7824(12) 0.299(18) Uani 1.00 2 d .
H(3A) H 0.8626 0.1445 0.7685 0.057 Uiso 1.00 2 calc R
H(3B) H 1.0119 0.1330 0.7715 0.057 Uiso 1.00 2 calc R
H(4A) H 0.9804 0.0707 0.6651 0.058 Uiso 1.00 2 calc R
H(4B) H 0.8309 0.0814 0.6624 0.058 Uiso 1.00 2 calc R
H(7) H 1.1885 0.3966 0.8850 0.061 Uiso 1.00 2 calc R
H(8) H 1.0226 0.4676 0.9206 0.065 Uiso 1.00 2 calc R
H(9) H 0.8183 0.4377 0.8685 0.063 Uiso 1.00 2 calc R
H(11) H 1.1682 0.2364 0.7544 0.058 Uiso 1.00 2 calc R
H(12A) H 1.3033 0.3930 0.7676 0.088 Uiso 1.00 2 calc R
H(12B) H 1.2010 0.3695 0.7019 0.088 Uiso 1.00 2 calc R
H(12C) H 1.3281 0.3160 0.7177 0.088 Uiso 1.00 2 calc R
H(13A) H 1.3347 0.2974 0.8715 0.085 Uiso 1.00 2 calc R
H(13B) H 1.3592 0.2182 0.8239 0.085 Uiso 1.00 2 calc R
H(13C) H 1.2523 0.2133 0.8728 0.085 Uiso 1.00 2 calc R
H(14) H 0.7304 0.2802 0.7360 0.066 Uiso 1.00 2 calc R
H(15A) H 0.6842 0.2682 0.8545 0.119 Uiso 1.00 2 calc R
H(15B) H 0.5629 0.2922 0.8001 0.119 Uiso 1.00 2 calc R
H(15C) H 0.6342 0.3638 0.8492 0.119 Uiso 1.00 2 calc R
H(16A) H 0.6772 0.4558 0.7506 0.087 Uiso 1.00 2 calc R
H(16B) H 0.5912 0.3919 0.7003 0.087 Uiso 1.00 2 calc R
H(16C) H 0.7291 0.4148 0.6850 0.087 Uiso 1.00 2 calc R
H(19) H 1.0150 0.1575 0.4091 0.061 Uiso 1.00 2 calc R
H(20) H 0.8082 0.1792 0.3560 0.068 Uiso 1.00 2 calc R
H(21) H 0.6513 0.1979 0.4231 0.061 Uiso 1.00 2 calc R
H(23) H 1.1166 0.1403 0.5930 0.060 Uiso 1.00 2 calc R
H(24A) H 1.1983 0.2541 0.4952 0.102 Uiso 1.00 2 calc R
H(24B) H 1.2694 0.2341 0.5718 0.102 Uiso 1.00 2 calc R
H(24C) H 1.1395 0.2848 0.5621 0.102 Uiso 1.00 2 calc R
H(25A) H 1.1428 0.0346 0.5089 0.101 Uiso 1.00 2 calc R
H(25B) H 1.2722 0.0819 0.5357 0.101 Uiso 1.00 2 calc R
H(25C) H 1.1949 0.1050 0.4612 0.101 Uiso 1.00 2 calc R
H(26) H 0.6910 0.2038 0.6109 0.066 Uiso 1.00 2 calc R
H(27A) H 0.4951 0.1357 0.5781 0.097 Uiso 1.00 2 calc R
H(27B) H 0.6096 0.0749 0.5675 0.097 Uiso 1.00 2 calc R
H(27C) H 0.5299 0.1205 0.5017 0.097 Uiso 1.00 2 calc R
H(28A) H 0.6446 0.3323 0.5485 0.094 Uiso 1.00 2 calc R
H(28B) H 0.5225 0.2943 0.5751 0.094 Uiso 1.00 2 calc R
H(28C) H 0.5410 0.2840 0.4952 0.094 Uiso 1.00 2 calc R
H(31A) H 0.7946 0.6457 0.5239 0.054 Uiso 1.00 2 calc R
H(31B) H 0.6449 0.6534 0.5216 0.054 Uiso 1.00 2 calc R
H(32A) H 0.6595 0.5739 0.6180 0.054 Uiso 1.00 2 calc R
H(32B) H 0.8103 0.5714 0.6231 0.054 Uiso 1.00 2 calc R
H(35) H 0.9367 0.9483 0.4692 0.074 Uiso 1.00 2 calc R
H(36) H 0.7519 1.0096 0.4198 0.080 Uiso 1.00 2 calc R
H(37) H 0.5594 0.9526 0.4372 0.072 Uiso 1.00 2 calc R
H(39) H 0.9659 0.7608 0.5771 0.077 Uiso 1.00 2 calc R
H(40A) H 1.1310 0.8453 0.6321 0.105 Uiso 1.00 2 calc R
H(40B) H 1.0006 0.8877 0.6431 0.105 Uiso 1.00 2 calc R
H(40C) H 1.0791 0.9256 0.5864 0.105 Uiso 1.00 2 calc R
H(41A) H 1.0211 0.7500 0.4671 0.098 Uiso 1.00 2 calc R
H(41B) H 1.1443 0.7671 0.5222 0.098 Uiso 1.00 2 calc R
H(41C) H 1.0826 0.8424 0.4736 0.098 Uiso 1.00 2 calc R
H(42) H 0.5197 0.7708 0.5453 0.060 Uiso 1.00 2 calc R
H(43A) H 0.4982 0.8989 0.6042 0.091 Uiso 1.00 2 calc R
H(43B) H 0.3626 0.8667 0.5694 0.091 Uiso 1.00 2 calc R
H(43C) H 0.4303 0.9417 0.5339 0.091 Uiso 1.00 2 calc R
H(44A) H 0.3999 0.8564 0.4230 0.086 Uiso 1.00 2 calc R
H(44B) H 0.3394 0.7802 0.4609 0.086 Uiso 1.00 2 calc R
H(44C) H 0.4586 0.7634 0.4225 0.086 Uiso 1.00 2 calc R
H(47) H 1.0003 0.6330 0.8725 0.065 Uiso 1.00 2 calc R
H(48) H 0.8363 0.6311 0.9368 0.067 Uiso 1.00 2 calc R
H(49) H 0.6314 0.6313 0.8821 0.067 Uiso 1.00 2 calc R
H(51) H 0.9714 0.6681 0.6878 0.061 Uiso 1.00 2 calc R
H(52A) H 1.0631 0.7724 0.7689 0.087 Uiso 1.00 2 calc R
H(52B) H 1.1653 0.7222 0.7329 0.087 Uiso 1.00 2 calc R
H(52C) H 1.1452 0.6995 0.8109 0.087 Uiso 1.00 2 calc R
H(53A) H 1.1065 0.5502 0.7830 0.083 Uiso 1.00 2 calc R
H(53B) H 1.1263 0.5644 0.7037 0.083 Uiso 1.00 2 calc R
H(53C) H 0.9994 0.5224 0.7210 0.083 Uiso 1.00 2 calc R
H(54) H 0.5377 0.6391 0.6967 0.059 Uiso 1.00 2 calc R
H(55A) H 0.4829 0.5395 0.7835 0.095 Uiso 1.00 2 calc R
H(55B) H 0.3670 0.5923 0.7441 0.095 Uiso 1.00 2 calc R
H(55C) H 0.4282 0.6182 0.8214 0.095 Uiso 1.00 2 calc R
H(56A) H 0.4853 0.7645 0.7944 0.080 Uiso 1.00 2 calc R
H(56B) H 0.4046 0.7494 0.7194 0.080 Uiso 1.00 2 calc R
H(56C) H 0.5452 0.7841 0.7254 0.080 Uiso 1.00 2 calc R
H(57A) H 1.1431 0.5905 0.5674 0.168 Uiso 1.00 2 calc R
H(57B) H 1.1802 0.5787 0.4907 0.168 Uiso 1.00 2 calc R
H(58A) H 1.2154 0.4527 0.5143 0.176 Uiso 1.00 2 calc R
H(58B) H 1.1962 0.4678 0.5940 0.176 Uiso 1.00 2 calc R
H(59A) H 1.4001 0.4644 0.6260 0.186 Uiso 1.00 2 calc R
H(59B) H 1.4191 0.4480 0.5464 0.186 Uiso 1.00 2 calc R
H(61A) H 1.3315 0.6608 0.5239 0.174 Uiso 1.00 2 calc R
H(61B) H 1.3132 0.6521 0.6040 0.174 Uiso 1.00 2 calc R

loop_
_atom_site_aniso_label
_atom_site_aniso_U_11
_atom_site_aniso_U_22
_atom_site_aniso_U_33
_atom_site_aniso_U_12
_atom_site_aniso_U_13
_atom_site_aniso_U_23
Cu(1) 0.0424(4) 0.0429(4) 0.0322(4) 0.0042(3) 0.0076(3) 0.0051(3)
Cu(2) 0.0540(4) 0.0415(4) 0.0401(4) -0.0043(4) 0.0093(4) -0.0079(4)
F(1) 0.138(4) 0.091(3) 0.079(3) 0.024(3) 0.042(3) 0.032(3)
F(2) 0.121(4) 0.182(6) 0.163(5) -0.033(4) -0.044(4) 0.093(5)
F(3) 0.302(7) 0.119(4) 0.060(3) 0.099(5) 0.075(4) 0.016(3)
F(4) 0.263(8) 0.123(5) 0.098(4) -0.065(5) 0.055(4) -0.057(4)
F(5) 0.220(8) 0.213(9) 0.257(9) 0.050(6) -0.103(7) -0.118(7)
F(6) 0.68(2) 0.118(5) 0.057(4) -0.112(9) 0.023(6) 0.004(3)
O(1) 0.093(3) 0.061(3) 0.039(3) 0.018(2) 0.023(3) 0.006(2)
O(2) 0.143(5) 0.065(3) 0.040(3) -0.010(3) -0.011(3) -0.009(3)
O(3) 0.402(16) 0.172(10) 0.171(8) 0.127(11) 0.135(10) 0.086(8)
O(4) 0.091(5) 0.189(8) 0.157(7) 0.005(5) 0.005(5) 0.013(6)
N(1) 0.039(3) 0.043(3) 0.034(3) 0.002(2) 0.007(2) 0.005(2)
N(2) 0.042(3) 0.044(3) 0.036(3) -0.004(2) 0.005(2) 0.007(2)
N(3) 0.037(2) 0.044(3) 0.023(2) -0.0016(19) 0.0088(19) -0.0049(20)
N(4) 0.037(3) 0.039(3) 0.030(3) -0.0000(19) 0.002(2) -0.004(2)
C(1) 0.080(6) 0.081(6) 0.066(6) 0.030(4) 0.019(5) 0.013(5)
C(2) 0.023(3) 0.047(4) 0.031(3) -0.003(2) 0.003(2) 0.007(3)
C(3) 0.042(3) 0.055(4) 0.045(4) -0.001(3) 0.003(3) 0.021(3)
C(4) 0.059(4) 0.050(4) 0.036(3) 0.000(3) 0.010(3) 0.010(3)
C(5) 0.041(4) 0.044(4) 0.027(3) 0.001(3) 0.005(3) 0.005(3)
C(6) 0.041(4) 0.051(4) 0.037(4) -0.004(3) 0.004(3) -0.001(3)
C(7) 0.047(4) 0.061(4) 0.041(3) -0.009(3) -0.006(3) 0.002(3)
C(8) 0.065(4) 0.061(4) 0.036(3) -0.001(3) 0.003(3) -0.007(3)
C(9) 0.055(4) 0.056(4) 0.049(4) 0.017(3) 0.014(3) 0.002(3)
C(10) 0.034(3) 0.056(4) 0.042(4) 0.003(3) 0.000(3) 0.009(3)
C(11) 0.034(3) 0.066(4) 0.046(4) -0.005(3) 0.006(3) 0.002(3)
C(12) 0.053(4) 0.109(6) 0.061(4) 0.003(4) 0.020(3) 0.017(4)
C(13) 0.053(4) 0.100(6) 0.061(4) 0.018(4) 0.011(3) 0.025(4)
C(14) 0.038(3) 0.069(5) 0.057(4) 0.002(3) 0.004(3) 0.002(3)
C(15) 0.053(5) 0.158(8) 0.084(6) -0.022(5) 0.005(4) 0.034(5)
C(16) 0.058(4) 0.095(6) 0.061(4) 0.012(4) -0.007(3) 0.002(4)
C(17) 0.040(3) 0.035(3) 0.031(3) -0.005(2) 0.009(3) 0.002(2)
C(18) 0.035(3) 0.041(3) 0.046(4) -0.002(2) 0.008(3) 0.002(3)
C(19) 0.049(4) 0.062(4) 0.043(4) 0.005(3) 0.017(3) 0.001(3)
C(20) 0.070(4) 0.063(4) 0.037(3) -0.002(3) 0.007(3) -0.000(3)
C(21) 0.042(3) 0.078(5) 0.034(3) -0.000(3) 0.007(3) -0.002(3)
C(22) 0.033(3) 0.051(4) 0.046(3) -0.002(2) 0.009(3) -0.008(3)
C(23) 0.035(3) 0.064(4) 0.052(4) 0.004(3) 0.012(3) 0.008(3)
C(24) 0.044(4) 0.071(5) 0.137(7) -0.010(3) 0.006(4) 0.000(5)
C(25) 0.058(4) 0.061(5) 0.132(7) 0.014(3) 0.011(4) 0.006(4)
C(26) 0.030(3) 0.091(5) 0.043(4) -0.000(3) 0.005(3) -0.002(3)
C(27) 0.066(4) 0.102(6) 0.082(5) -0.027(4) 0.032(4) -0.022(4)
C(28) 0.053(4) 0.107(6) 0.079(5) 0.025(4) 0.022(4) 0.002(4)
C(29) 0.155(10) 0.052(6) 0.128(10) -0.024(6) 0.009(9) -0.022(6)
C(30) 0.018(3) 0.038(4) 0.042(4) 0.001(2) -0.006(2) -0.001(3)
C(31) 0.046(3) 0.056(4) 0.037(3) -0.004(3) 0.013(3) -0.008(3)
C(32) 0.048(3) 0.047(4) 0.041(3) -0.002(3) 0.010(3) -0.008(3)
C(33) 0.043(3) 0.040(3) 0.032(3) -0.002(3) 0.007(3) -0.005(3)
C(34) 0.044(4) 0.051(4) 0.049(4) -0.003(3) 0.011(3) -0.003(3)
C(35) 0.058(4) 0.053(4) 0.077(5) -0.006(3) 0.024(3) -0.001(4)
C(36) 0.073(5) 0.053(4) 0.080(5) 0.005(4) 0.032(4) 0.012(3)
C(37) 0.066(4) 0.069(5) 0.047(4) 0.009(3) 0.014(3) 0.009(3)
C(38) 0.042(3) 0.052(4) 0.038(3) 0.001(3) 0.014(3) -0.001(3)
C(39) 0.031(3) 0.078(5) 0.084(5) -0.008(3) 0.011(4) 0.007(4)
C(40) 0.059(4) 0.132(7) 0.069(5) -0.019(4) -0.001(4) 0.008(5)
C(41) 0.037(4) 0.121(6) 0.088(6) 0.015(4) 0.012(4) -0.005(5)
C(42) 0.039(3) 0.060(4) 0.050(4) 0.006(3) 0.005(3) -0.001(3)
C(43) 0.053(4) 0.098(6) 0.086(5) -0.005(4) 0.038(4) -0.026(4)
C(44) 0.060(4) 0.091(5) 0.064(4) -0.009(4) 0.008(4) 0.004(4)
C(45) 0.048(3) 0.043(3) 0.030(3) 0.000(3) 0.005(3) -0.006(2)
C(46) 0.038(3) 0.060(4) 0.031(3) 0.003(3) 0.009(3) 0.000(3)
C(47) 0.051(3) 0.070(4) 0.041(3) -0.001(3) 0.001(3) -0.005(3)
C(48) 0.056(4) 0.086(5) 0.026(3) 0.006(3) 0.005(3) -0.001(3)
C(49) 0.055(4) 0.072(5) 0.046(4) 0.002(3) 0.024(3) -0.003(3)
C(50) 0.035(3) 0.048(3) 0.039(3) -0.000(2) 0.015(3) -0.009(3)
C(51) 0.029(3) 0.085(5) 0.037(3) -0.000(3) 0.000(2) 0.003(3)
C(52) 0.048(4) 0.100(6) 0.072(5) -0.007(4) 0.013(3) -0.002(4)
C(53) 0.061(4) 0.086(5) 0.066(4) 0.005(3) 0.029(3) -0.012(4)
C(54) 0.029(3) 0.071(4) 0.050(4) 0.002(3) 0.013(3) -0.010(3)
C(55) 0.045(4) 0.099(6) 0.095(5) -0.013(4) 0.018(4) 0.002(4)
C(56) 0.046(4) 0.082(5) 0.075(5) 0.008(3) 0.013(3) 0.005(4)
C(57) 0.100(7) 0.130(10) 0.189(11) -0.041(7) 0.019(7) 0.048(8)
C(58) 0.145(10) 0.081(8) 0.223(14) 0.000(7) 0.057(9) -0.010(8)
C(59) 0.224(14) 0.095(9) 0.131(9) 0.049(9) -0.026(9) -0.012(7)
C(61) 0.137(9) 0.090(8) 0.191(11) -0.021(7) -0.036(8) 0.058(7)
C(64) 0.35(2) 0.145(13) 0.181(15) -0.056(15) -0.024(15) 0.038(11)
C(66) 0.54(5) 0.182(19) 0.200(19) 0.03(3) 0.01(2) 0.128(14)
C(67) 0.246(16) 0.150(12) 0.217(15) 0.091(11) 0.082(13) 0.071(11)
C(68) 0.54(5) 0.19(2) 0.20(2) 0.19(3) 0.16(2) 0.106(18)

loop_
_atom_type_symbol
_atom_type_description
_atom_type_scat_dispersion_real
_atom_type_scat_dispersion_imag
_atom_type_scat_source
C C 0.003 0.002
;
International Tables for Crystallography
(1992, Vol. C, Tables 4.2.6.8 and 6.1.1.4)
;
H H 0.000 0.000
;
International Tables for Crystallography
(1992, Vol. C, Table 6.1.1.4)
;
Cu Cu 0.320 1.265
;
International Tables for Crystallography
(1992, Vol. C, Tables 4.2.6.8 and 6.1.1.4)
;
F F 0.017 0.010
;
International Tables for Crystallography
(1992, Vol. C, Tables 4.2.6.8 and 6.1.1.4)
;
N N 0.006 0.003
;
International Tables for Crystallography
(1992, Vol. C, Tables 4.2.6.8 and 6.1.1.4)
;
O O 0.011 0.006
;
International Tables for Crystallography
(1992, Vol. C, Tables 4.2.6.8 and 6.1.1.4)
;

loop_
_geom_angle_atom_site_label_1
_geom_angle_atom_site_label_2
_geom_angle_atom_site_label_3
_geom_angle
_geom_angle_publ_flag
O(1) Cu(1) C(1) 23.1(2) yes
O(1) Cu(1) C(2) 177.1(2) yes
C(1) Cu(1) C(2) 154.3(2) yes
O(2) Cu(2) C(29) 21.2(3) yes
O(2) Cu(2) C(30) 179.1(3) yes
C(29) Cu(2) C(30) 158.8(3) yes
Cu(1) O(1) C(1) 120.7(5) yes
Cu(2) O(2) C(29) 124.5(6) yes
C(64) O(3) C(67) 114.2(11) yes
C(59) O(4) C(61) 105.7(9) yes
C(2) N(1) C(3) 113.8(4) yes
C(2) N(1) C(5) 124.1(5) yes
C(3) N(1) C(5) 122.0(4) yes
C(2) N(2) C(4) 113.8(4) yes
C(2) N(2) C(17) 121.8(4) yes
C(4) N(2) C(17) 123.9(4) yes
C(30) N(3) C(32) 114.0(4) yes
C(30) N(3) C(45) 121.6(4) yes
C(32) N(3) C(45) 123.5(4) yes
C(30) N(4) C(31) 113.0(4) yes
C(30) N(4) C(33) 124.0(4) yes
C(31) N(4) C(33) 123.0(4) yes
Cu(1) C(1) F(1) 147.6(5) yes
Cu(1) C(1) F(2) 106.0(5) yes
Cu(1) C(1) F(3) 89.0(4) yes
Cu(1) C(1) O(1) 36.1(3) yes
F(1) C(1) F(2) 100.2(6) yes
F(1) C(1) F(3) 100.9(7) yes
F(1) C(1) O(1) 114.1(6) yes
F(2) C(1) F(3) 107.9(7) yes
F(2) C(1) O(1) 115.9(8) yes
F(3) C(1) O(1) 115.8(7) yes
Cu(1) C(2) N(1) 130.5(4) yes
Cu(1) C(2) N(2) 122.1(4) yes
N(1) C(2) N(2) 107.4(5) yes
N(1) C(3) C(4) 103.0(4) yes
N(2) C(4) C(3) 101.9(4) yes
N(1) C(5) C(6) 118.9(5) yes
N(1) C(5) C(10) 118.6(5) yes
C(6) C(5) C(10) 122.4(5) yes
C(5) C(6) C(7) 117.2(5) yes
C(5) C(6) C(11) 122.4(5) yes
C(7) C(6) C(11) 120.4(5) yes
C(6) C(7) C(8) 122.5(5) yes
C(7) C(8) C(9) 119.4(5) yes
C(8) C(9) C(10) 121.0(6) yes
C(5) C(10) C(9) 117.4(5) yes
C(5) C(10) C(14) 122.7(5) yes
C(9) C(10) C(14) 119.8(5) yes
C(6) C(11) C(12) 110.5(5) yes
C(6) C(11) C(13) 113.9(5) yes
C(12) C(11) C(13) 110.7(5) yes
C(10) C(14) C(15) 110.6(5) yes
C(10) C(14) C(16) 111.2(5) yes
C(15) C(14) C(16) 110.0(5) yes
N(2) C(17) C(18) 117.9(4) yes
N(2) C(17) C(22) 119.2(5) yes
C(18) C(17) C(22) 122.9(5) yes
C(17) C(18) C(19) 116.4(4) yes
C(17) C(18) C(23) 123.3(5) yes
C(19) C(18) C(23) 120.2(5) yes
C(18) C(19) C(20) 121.2(5) yes
C(19) C(20) C(21) 119.8(5) yes
C(20) C(21) C(22) 122.0(5) yes
C(17) C(22) C(21) 117.7(5) yes
C(17) C(22) C(26) 121.6(5) yes
C(21) C(22) C(26) 120.6(4) yes
C(18) C(23) C(24) 112.1(5) yes
C(18) C(23) C(25) 113.3(5) yes
C(24) C(23) C(25) 108.8(5) yes
C(22) C(26) C(27) 110.7(5) yes
C(22) C(26) C(28) 110.9(5) yes
C(27) C(26) C(28) 111.9(4) yes
Cu(2) C(29) F(4) 149.7(8) yes
Cu(2) C(29) F(5) 108.4(8) yes
Cu(2) C(29) F(6) 84.5(5) yes
Cu(2) C(29) O(2) 34.3(4) yes
F(4) C(29) F(5) 99.2(9) yes
F(4) C(29) F(6) 105.4(10) yes
F(4) C(29) O(2) 122.0(9) yes
F(5) C(29) F(6) 95.3(9) yes
F(5) C(29) O(2) 113.5(12) yes
F(6) C(29) O(2) 116.9(9) yes
Cu(2) C(30) N(3) 125.3(4) yes
Cu(2) C(30) N(4) 126.7(4) yes
N(3) C(30) N(4) 108.0(5) yes
N(4) C(31) C(32) 103.0(4) yes
N(3) C(32) C(31) 101.9(4) yes
N(4) C(33) C(34) 118.7(5) yes
N(4) C(33) C(38) 118.2(5) yes
C(34) C(33) C(38) 123.1(5) yes
C(33) C(34) C(35) 116.7(5) yes
C(33) C(34) C(39) 122.6(6) yes
C(35) C(34) C(39) 120.7(6) yes
C(34) C(35) C(36) 121.7(6) yes
C(35) C(36) C(37) 120.9(6) yes
C(36) C(37) C(38) 120.6(5) yes
C(33) C(38) C(37) 117.0(5) yes
C(33) C(38) C(42) 122.4(5) yes
C(37) C(38) C(42) 120.5(5) yes
C(34) C(39) C(40) 110.3(6) yes
C(34) C(39) C(41) 111.8(6) yes
C(40) C(39) C(41) 111.3(5) yes
C(38) C(42) C(43) 110.2(5) yes
C(38) C(42) C(44) 110.6(5) yes
C(43) C(42) C(44) 110.1(5) yes
N(3) C(45) C(46) 118.2(5) yes
N(3) C(45) C(50) 118.4(4) yes
C(46) C(45) C(50) 123.4(5) yes
C(45) C(46) C(47) 116.8(5) yes
C(45) C(46) C(51) 122.6(4) yes
C(47) C(46) C(51) 120.6(4) yes
C(46) C(47) C(48) 121.6(5) yes
C(47) C(48) C(49) 120.7(5) yes
C(48) C(49) C(50) 121.3(6) yes
C(45) C(50) C(49) 116.0(5) yes
C(45) C(50) C(54) 121.4(5) yes
C(49) C(50) C(54) 122.5(5) yes
C(46) C(51) C(52) 112.4(5) yes
C(46) C(51) C(53) 110.5(5) yes
C(52) C(51) C(53) 110.1(4) yes
C(50) C(54) C(55) 113.2(5) yes
C(50) C(54) C(56) 111.8(5) yes
C(55) C(54) C(56) 109.5(5) yes
C(58) C(57) C(61) 106.8(9) yes
C(57) C(58) C(59) 106.4(9) yes
O(4) C(59) C(58) 106.9(10) yes
O(4) C(61) C(57) 112.3(9) yes
O(3) C(64) C(66) 102.0(20) yes
C(64) C(66) C(68) 114(3) yes
O(3) C(67) C(68) 92.5(15) yes
C(66) C(68) C(67) 115(2) yes
N(1) C(3) H(3A) 111.162 yes
N(1) C(3) H(3B) 111.167 yes
C(4) C(3) H(3A) 111.161 yes
C(4) C(3) H(3B) 111.164 yes
H(3A) C(3) H(3B) 109.088 yes
N(2) C(4) H(4A) 111.400 yes
N(2) C(4) H(4B) 111.396 yes
C(3) C(4) H(4A) 111.391 yes
C(3) C(4) H(4B) 111.398 yes
H(4A) C(4) H(4B) 109.259 yes
C(6) C(7) H(7) 118.771 yes
C(8) C(7) H(7) 118.777 yes
C(7) C(8) H(8) 120.311 yes
C(9) C(8) H(8) 120.312 yes
C(8) C(9) H(9) 119.489 yes
C(10) C(9) H(9) 119.488 yes
C(6) C(11) H(11) 107.159 yes
C(12) C(11) H(11) 107.161 yes
C(13) C(11) H(11) 107.155 yes
C(11) C(12) H(12A) 109.475 yes
C(11) C(12) H(12B) 109.465 yes
C(11) C(12) H(12C) 109.470 yes
H(12A) C(12) H(12B) 109.468 yes
H(12A) C(12) H(12C) 109.478 yes
H(12B) C(12) H(12C) 109.471 yes
C(11) C(13) H(13A) 109.475 yes
C(11) C(13) H(13B) 109.474 yes
C(11) C(13) H(13C) 109.474 yes
H(13A) C(13) H(13B) 109.461 yes
H(13A) C(13) H(13C) 109.464 yes
H(13B) C(13) H(13C) 109.479 yes
C(10) C(14) H(14) 108.302 yes
C(15) C(14) H(14) 108.312 yes
C(16) C(14) H(14) 108.299 yes
C(14) C(15) H(15A) 109.464 yes
C(14) C(15) H(15B) 109.470 yes
C(14) C(15) H(15C) 109.473 yes
H(15A) C(15) H(15B) 109.472 yes
H(15A) C(15) H(15C) 109.470 yes
H(15B) C(15) H(15C) 109.479 yes
C(14) C(16) H(16A) 109.472 yes
C(14) C(16) H(16B) 109.466 yes
C(14) C(16) H(16C) 109.471 yes
H(16A) C(16) H(16B) 109.472 yes
H(16A) C(16) H(16C) 109.472 yes
H(16B) C(16) H(16C) 109.475 yes
C(18) C(19) H(19) 119.384 yes
C(20) C(19) H(19) 119.379 yes
C(19) C(20) H(20) 120.119 yes
C(21) C(20) H(20) 120.125 yes
C(20) C(21) H(21) 118.999 yes
C(22) C(21) H(21) 119.004 yes
C(18) C(23) H(23) 107.451 yes
C(24) C(23) H(23) 107.448 yes
C(25) C(23) H(23) 107.445 yes
C(23) C(24) H(24A) 109.467 yes
C(23) C(24) H(24B) 109.480 yes
C(23) C(24) H(24C) 109.474 yes
H(24A) C(24) H(24B) 109.463 yes
H(24A) C(24) H(24C) 109.468 yes
H(24B) C(24) H(24C) 109.474 yes
C(23) C(25) H(25A) 109.475 yes
C(23) C(25) H(25B) 109.476 yes
C(23) C(25) H(25C) 109.469 yes
H(25A) C(25) H(25B) 109.473 yes
H(25A) C(25) H(25C) 109.469 yes
H(25B) C(25) H(25C) 109.464 yes
C(22) C(26) H(26) 107.693 yes
C(27) C(26) H(26) 107.702 yes
C(28) C(26) H(26) 107.698 yes
C(26) C(27) H(27A) 109.472 yes
C(26) C(27) H(27B) 109.472 yes
C(26) C(27) H(27C) 109.478 yes
H(27A) C(27) H(27B) 109.471 yes
H(27A) C(27) H(27C) 109.470 yes
H(27B) C(27) H(27C) 109.463 yes
C(26) C(28) H(28A) 109.465 yes
C(26) C(28) H(28B) 109.464 yes
C(26) C(28) H(28C) 109.472 yes
H(28A) C(28) H(28B) 109.470 yes
H(28A) C(28) H(28C) 109.484 yes
H(28B) C(28) H(28C) 109.472 yes
N(4) C(31) H(31A) 111.173 yes
N(4) C(31) H(31B) 111.179 yes
C(32) C(31) H(31A) 111.172 yes
C(32) C(31) H(31B) 111.175 yes
H(31A) C(31) H(31B) 109.099 yes
N(3) C(32) H(32A) 111.375 yes
N(3) C(32) H(32B) 111.382 yes
C(31) C(32) H(32A) 111.375 yes
C(31) C(32) H(32B) 111.378 yes
H(32A) C(32) H(32B) 109.254 yes
C(34) C(35) H(35) 119.131 yes
C(36) C(35) H(35) 119.138 yes
C(35) C(36) H(36) 119.574 yes
C(37) C(36) H(36) 119.571 yes
C(36) C(37) H(37) 119.727 yes
C(38) C(37) H(37) 119.717 yes
C(34) C(39) H(39) 107.720 yes
C(40) C(39) H(39) 107.716 yes
C(41) C(39) H(39) 107.721 yes
C(39) C(40) H(40A) 109.469 yes
C(39) C(40) H(40B) 109.474 yes
C(39) C(40) H(40C) 109.478 yes
H(40A) C(40) H(40B) 109.476 yes
H(40A) C(40) H(40C) 109.466 yes
H(40B) C(40) H(40C) 109.464 yes
C(39) C(41) H(41A) 109.472 yes
C(39) C(41) H(41B) 109.472 yes
C(39) C(41) H(41C) 109.467 yes
H(41A) C(41) H(41B) 109.472 yes
H(41A) C(41) H(41C) 109.478 yes
H(41B) C(41) H(41C) 109.468 yes
C(38) C(42) H(42) 108.624 yes
C(43) C(42) H(42) 108.610 yes
C(44) C(42) H(42) 108.619 yes
C(42) C(43) H(43A) 109.478 yes
C(42) C(43) H(43B) 109.474 yes
C(42) C(43) H(43C) 109.460 yes
H(43A) C(43) H(43B) 109.470 yes
H(43A) C(43) H(43C) 109.473 yes
H(43B) C(43) H(43C) 109.472 yes
C(42) C(44) H(44A) 109.466 yes
C(42) C(44) H(44B) 109.465 yes
C(42) C(44) H(44C) 109.470 yes
H(44A) C(44) H(44B) 109.471 yes
H(44A) C(44) H(44C) 109.485 yes
H(44B) C(44) H(44C) 109.471 yes
C(46) C(47) H(47) 119.206 yes
C(48) C(47) H(47) 119.227 yes
C(47) C(48) H(48) 119.650 yes
C(49) C(48) H(48) 119.654 yes
C(48) C(49) H(49) 119.375 yes
C(50) C(49) H(49) 119.361 yes
C(46) C(51) H(51) 107.890 yes
C(52) C(51) H(51) 107.891 yes
C(53) C(51) H(51) 107.888 yes
C(51) C(52) H(52A) 109.468 yes
C(51) C(52) H(52B) 109.472 yes
C(51) C(52) H(52C) 109.474 yes
H(52A) C(52) H(52B) 109.477 yes
H(52A) C(52) H(52C) 109.455 yes
H(52B) C(52) H(52C) 109.481 yes
C(51) C(53) H(53A) 109.475 yes
C(51) C(53) H(53B) 109.478 yes
C(51) C(53) H(53C) 109.468 yes
H(53A) C(53) H(53B) 109.475 yes
H(53A) C(53) H(53C) 109.464 yes
H(53B) C(53) H(53C) 109.467 yes
C(50) C(54) H(54) 107.332 yes
C(55) C(54) H(54) 107.325 yes
C(56) C(54) H(54) 107.331 yes
C(54) C(55) H(55A) 109.476 yes
C(54) C(55) H(55B) 109.477 yes
C(54) C(55) H(55C) 109.473 yes
H(55A) C(55) H(55B) 109.466 yes
H(55A) C(55) H(55C) 109.471 yes
H(55B) C(55) H(55C) 109.464 yes
C(54) C(56) H(56A) 109.474 yes
C(54) C(56) H(56B) 109.468 yes
C(54) C(56) H(56C) 109.479 yes
H(56A) C(56) H(56B) 109.462 yes
H(56A) C(56) H(56C) 109.466 yes
H(56B) C(56) H(56C) 109.479 yes
C(58) C(57) H(57A) 110.356 yes
C(58) C(57) H(57B) 110.356 yes
C(61) C(57) H(57A) 110.358 yes
C(61) C(57) H(57B) 110.354 yes
H(57A) C(57) H(57B) 108.582 yes
C(57) C(58) H(58A) 110.451 yes
C(57) C(58) H(58B) 110.457 yes
C(59) C(58) H(58A) 110.454 yes
C(59) C(58) H(58B) 110.466 yes
H(58A) C(58) H(58B) 108.646 yes
O(4) C(59) H(59A) 110.334 yes
O(4) C(59) H(59B) 110.339 yes
C(58) C(59) H(59A) 110.330 yes
C(58) C(59) H(59B) 110.333 yes
H(59A) C(59) H(59B) 108.575 yes
O(4) C(61) H(61A) 109.145 yes
O(4) C(61) H(61B) 109.145 yes
C(57) C(61) H(61A) 109.143 yes
C(57) C(61) H(61B) 109.148 yes
H(61A) C(61) H(61B) 107.868 yes

loop_
_geom_bond_atom_site_label_1
_geom_bond_atom_site_label_2
_geom_bond_distance
_geom_bond_publ_flag
Cu(1) O(1) 1.849(4) yes
Cu(1) C(1) 2.695(8) yes
Cu(1) C(2) 1.876(5) yes
Cu(2) O(2) 1.833(5) yes
Cu(2) C(29) 2.680(11) yes
Cu(2) C(30) 1.880(5) yes
F(1) C(1) 1.390(9) yes
F(2) C(1) 1.332(10) yes
F(3) C(1) 1.352(10) yes
F(4) C(29) 1.331(13) yes
F(5) C(29) 1.380(15) yes
F(6) C(29) 1.348(13) yes
O(1) C(1) 1.232(10) yes
O(2) C(29) 1.175(13) yes
O(3) C(64) 1.59(3) yes
O(3) C(67) 1.52(2) yes
O(4) C(59) 1.427(16) yes
O(4) C(61) 1.351(14) yes
N(1) C(2) 1.343(7) yes
N(1) C(3) 1.473(7) yes
N(1) C(5) 1.438(7) yes
N(2) C(2) 1.365(7) yes
N(2) C(4) 1.476(7) yes
N(2) C(17) 1.440(7) yes
N(3) C(30) 1.326(7) yes
N(3) C(32) 1.487(7) yes
N(3) C(45) 1.449(7) yes
N(4) C(30) 1.347(7) yes
N(4) C(31) 1.480(7) yes
N(4) C(33) 1.454(7) yes
C(3) C(4) 1.547(8) yes
C(5) C(6) 1.387(7) yes
C(5) C(10) 1.401(8) yes
C(6) C(7) 1.387(8) yes
C(6) C(11) 1.495(8) yes
C(7) C(8) 1.365(9) yes
C(8) C(9) 1.385(8) yes
C(9) C(10) 1.396(8) yes
C(10) C(14) 1.516(8) yes
C(11) C(12) 1.540(9) yes
C(11) C(13) 1.518(8) yes
C(14) C(15) 1.555(11) yes
C(14) C(16) 1.512(9) yes
C(17) C(18) 1.400(8) yes
C(17) C(22) 1.402(7) yes
C(18) C(19) 1.410(8) yes
C(18) C(23) 1.495(7) yes
C(19) C(20) 1.397(8) yes
C(20) C(21) 1.364(8) yes
C(21) C(22) 1.380(7) yes
C(22) C(26) 1.533(8) yes
C(23) C(24) 1.514(9) yes
C(23) C(25) 1.535(9) yes
C(26) C(27) 1.521(9) yes
C(26) C(28) 1.530(9) yes
C(31) C(32) 1.520(8) yes
C(33) C(34) 1.401(8) yes
C(33) C(38) 1.410(8) yes
C(34) C(35) 1.392(9) yes
C(34) C(39) 1.523(8) yes
C(35) C(36) 1.363(9) yes
C(36) C(37) 1.392(9) yes
C(37) C(38) 1.390(8) yes
C(38) C(42) 1.518(8) yes
C(39) C(40) 1.540(10) yes
C(39) C(41) 1.490(11) yes
C(42) C(43) 1.522(9) yes
C(42) C(44) 1.526(8) yes
C(45) C(46) 1.403(7) yes
C(45) C(50) 1.406(8) yes
C(46) C(47) 1.382(7) yes
C(46) C(51) 1.507(7) yes
C(47) C(48) 1.375(8) yes
C(48) C(49) 1.368(8) yes
C(49) C(50) 1.407(8) yes
C(50) C(54) 1.486(7) yes
C(51) C(52) 1.517(8) yes
C(51) C(53) 1.533(8) yes
C(54) C(55) 1.547(9) yes
C(54) C(56) 1.526(9) yes
C(57) C(58) 1.370(16) yes
C(57) C(61) 1.426(15) yes
C(58) C(59) 1.504(19) yes
C(64) C(66) 1.31(3) yes
C(66) C(68) 1.36(4) yes
C(67) C(68) 1.58(3) yes
C(3) H(3A) 0.990 yes
C(3) H(3B) 0.990 yes
C(4) H(4A) 0.990 yes
C(4) H(4B) 0.990 yes
C(7) H(7) 0.950 yes
C(8) H(8) 0.950 yes
C(9) H(9) 0.950 yes
C(11) H(11) 1.000 yes
C(12) H(12A) 0.980 yes
C(12) H(12B) 0.980 yes
C(12) H(12C) 0.980 yes
C(13) H(13A) 0.980 yes
C(13) H(13B) 0.980 yes
C(13) H(13C) 0.980 yes
C(14) H(14) 1.000 yes
C(15) H(15A) 0.980 yes
C(15) H(15B) 0.980 yes
C(15) H(15C) 0.980 yes
C(16) H(16A) 0.980 yes
C(16) H(16B) 0.980 yes
C(16) H(16C) 0.980 yes
C(19) H(19) 0.950 yes
C(20) H(20) 0.950 yes
C(21) H(21) 0.950 yes
C(23) H(23) 1.000 yes
C(24) H(24A) 0.980 yes
C(24) H(24B) 0.980 yes
C(24) H(24C) 0.980 yes
C(25) H(25A) 0.980 yes
C(25) H(25B) 0.980 yes
C(25) H(25C) 0.980 yes
C(26) H(26) 1.000 yes
C(27) H(27A) 0.980 yes
C(27) H(27B) 0.980 yes
C(27) H(27C) 0.980 yes
C(28) H(28A) 0.980 yes
C(28) H(28B) 0.980 yes
C(28) H(28C) 0.980 yes
C(31) H(31A) 0.990 yes
C(31) H(31B) 0.990 yes
C(32) H(32A) 0.990 yes
C(32) H(32B) 0.990 yes
C(35) H(35) 0.950 yes
C(36) H(36) 0.950 yes
C(37) H(37) 0.950 yes
C(39) H(39) 1.000 yes
C(40) H(40A) 0.980 yes
C(40) H(40B) 0.980 yes
C(40) H(40C) 0.980 yes
C(41) H(41A) 0.980 yes
C(41) H(41B) 0.980 yes
C(41) H(41C) 0.980 yes
C(42) H(42) 1.000 yes
C(43) H(43A) 0.980 yes
C(43) H(43B) 0.980 yes
C(43) H(43C) 0.980 yes
C(44) H(44A) 0.980 yes
C(44) H(44B) 0.980 yes
C(44) H(44C) 0.980 yes
C(47) H(47) 0.950 yes
C(48) H(48) 0.950 yes
C(49) H(49) 0.950 yes
C(51) H(51) 1.000 yes
C(52) H(52A) 0.980 yes
C(52) H(52B) 0.980 yes
C(52) H(52C) 0.980 yes
C(53) H(53A) 0.980 yes
C(53) H(53B) 0.980 yes
C(53) H(53C) 0.980 yes
C(54) H(54) 1.000 yes
C(55) H(55A) 0.980 yes
C(55) H(55B) 0.980 yes
C(55) H(55C) 0.980 yes
C(56) H(56A) 0.980 yes
C(56) H(56B) 0.980 yes
C(56) H(56C) 0.980 yes
C(57) H(57A) 0.990 yes
C(57) H(57B) 0.990 yes
C(58) H(58A) 0.990 yes
C(58) H(58B) 0.990 yes
C(59) H(59A) 0.990 yes
C(59) H(59B) 0.990 yes
C(61) H(61A) 0.990 yes
C(61) H(61B) 0.990 yes

loop_
_geom_contact_atom_site_label_1
_geom_contact_atom_site_label_2
_geom_contact_distance
_geom_contact_publ_flag
_geom_contact_site_symmetry_2
Cu(1) C(5) 3.377(5) yes .
Cu(1) C(17) 3.143(5) yes .
Cu(1) C(22) 3.593(5) yes .
Cu(2) C(33) 3.297(6) yes .
Cu(2) C(45) 3.188(5) yes .
N(1) C(11) 2.884(7) yes .
N(1) C(14) 2.910(8) yes .
N(1) C(17) 3.555(7) yes .
N(2) C(5) 3.572(7) yes .
N(2) C(23) 2.894(8) yes .
N(2) C(26) 2.911(6) yes .
N(3) C(33) 3.561(7) yes .
N(3) C(51) 2.902(6) yes .
N(3) C(54) 2.869(7) yes .
N(3) C(56) 3.502(8) yes .
N(4) C(39) 2.920(8) yes .
N(4) C(42) 2.911(7) yes .
N(4) C(45) 3.542(7) yes .
C(2) C(6) 3.347(7) yes .
C(2) C(10) 3.277(9) yes .
C(2) C(11) 3.559(7) yes .
C(2) C(14) 3.424(9) yes .
C(2) C(18) 3.340(8) yes .
C(2) C(22) 3.235(7) yes .
C(2) C(23) 3.596(8) yes .
C(2) C(26) 3.407(7) yes .
C(3) C(6) 3.348(8) yes .
C(3) C(10) 3.390(8) yes .
C(3) C(11) 3.533(8) yes .
C(4) C(18) 3.413(8) yes .
C(4) C(22) 3.418(7) yes .
C(4) C(26) 3.559(7) yes .
C(5) C(8) 2.756(8) yes .
C(5) C(12) 3.454(9) yes .
C(5) C(16) 3.508(8) yes .
C(6) C(9) 2.789(8) yes .
C(7) C(10) 2.774(8) yes .
C(7) C(12) 3.199(10) yes .
C(7) C(13) 3.006(8) yes .
C(9) C(15) 3.002(9) yes .
C(9) C(16) 3.151(8) yes .
C(17) C(20) 2.757(8) yes .
C(17) C(24) 3.422(8) yes .
C(17) C(27) 3.558(8) yes .
C(18) C(21) 2.805(7) yes .
C(19) C(22) 2.789(8) yes .
C(19) C(24) 3.242(9) yes .
C(19) C(25) 2.987(8) yes .
C(21) C(27) 3.121(9) yes .
C(21) C(28) 3.075(9) yes .
C(30) C(34) 3.282(9) yes .
C(30) C(38) 3.368(8) yes .
C(30) C(39) 3.447(9) yes .
C(30) C(42) 3.583(7) yes .
C(30) C(46) 3.198(7) yes .
C(30) C(50) 3.335(8) yes .
C(30) C(51) 3.390(7) yes .
C(30) C(54) 3.578(8) yes .
C(31) C(34) 3.459(8) yes .
C(31) C(38) 3.364(8) yes .
C(31) C(42) 3.515(8) yes .
C(32) C(46) 3.396(7) yes .
C(32) C(50) 3.446(8) yes .
C(32) C(51) 3.506(7) yes .
C(33) C(36) 2.739(9) yes .
C(33) C(40) 3.547(8) yes .
C(33) C(43) 3.535(9) yes .
C(34) C(37) 2.809(8) yes .
C(35) C(38) 2.798(9) yes .
C(35) C(40) 3.155(9) yes .
C(35) C(41) 3.039(10) yes .
C(37) C(43) 3.107(10) yes .
C(37) C(44) 3.028(9) yes .
C(45) C(48) 2.736(8) yes .
C(45) C(53) 3.520(8) yes .
C(45) C(56) 3.355(8) yes .
C(46) C(49) 2.799(8) yes .
C(47) C(50) 2.802(7) yes .
C(47) C(52) 3.040(9) yes .
C(47) C(53) 3.126(8) yes .
C(49) C(55) 2.986(8) yes .
C(49) C(56) 3.328(8) yes .
F(1) C(31) 3.499(8) yes .
F(1) C(57) 3.377(10) yes .
F(2) C(7) 3.516(8) yes 2_464
F(2) C(8) 3.501(8) yes 2_464
F(2) C(31) 3.554(8) yes .
F(3) C(55) 3.544(9) yes 2_564
F(4) C(3) 3.475(8) yes 1_565
F(4) C(44) 3.491(9) yes 2_575
F(5) C(37) 3.428(10) yes 2_575
O(1) C(32) 3.345(7) yes .
O(1) C(58) 3.500(13) yes .
O(2) C(3) 3.540(8) yes 1_565
O(2) C(4) 3.331(8) yes 1_565
O(2) C(67) 3.599(16) yes 1_565
O(4) C(32) 3.391(8) yes 1_655
C(3) F(4) 3.475(8) yes 1_545
C(3) O(2) 3.540(8) yes 1_545
C(4) O(2) 3.331(8) yes 1_545
C(7) F(2) 3.516(8) yes 2_565
C(8) F(2) 3.501(8) yes 2_565
C(8) C(47) 3.529(8) yes .
C(31) F(1) 3.499(8) yes .
C(31) F(2) 3.554(8) yes .
C(32) O(1) 3.345(7) yes .
C(32) O(4) 3.391(8) yes 1_455
C(37) F(5) 3.428(10) yes 2_474
C(44) F(4) 3.491(9) yes 2_474
C(47) C(8) 3.529(8) yes .
C(55) F(3) 3.544(9) yes 2_465
C(57) F(1) 3.377(10) yes .
C(58) O(1) 3.500(13) yes .
C(67) O(2) 3.599(16) yes 1_545
Cu(1) H(12B) 3.2302 yes .
Cu(1) H(16C) 2.8858 yes .
Cu(1) H(24C) 2.8697 yes .
Cu(1) H(26) 3.5863 yes .
Cu(1) H(28A) 3.1336 yes .
Cu(2) H(40B) 2.8284 yes .
Cu(2) H(43A) 3.4412 yes .
Cu(2) H(51) 3.5804 yes .
Cu(2) H(52A) 3.3540 yes .
Cu(2) H(56C) 2.8635 yes .
F(2) H(28A) 2.8812 yes .
F(3) H(24C) 3.3028 yes .
F(5) H(52A) 3.1899 yes .
F(6) H(52A) 3.4424 yes .
O(1) H(16C) 3.5077 yes .
O(1) H(28A) 3.5812 yes .
O(2) H(40B) 3.3295 yes .
O(4) H(57A) 3.0394 yes .
O(4) H(57B) 2.8790 yes .
O(4) H(58A) 3.0153 yes .
O(4) H(58B) 3.0252 yes .
N(1) H(4A) 3.0307 yes .
N(1) H(4B) 3.0375 yes .
N(1) H(11) 2.3822 yes .
N(1) H(12B) 3.4731 yes .
N(1) H(14) 2.4276 yes .
N(1) H(16C) 3.5759 yes .
N(1) H(26) 3.3361 yes .
N(2) H(3A) 3.0154 yes .
N(2) H(3B) 3.0223 yes .
N(2) H(11) 3.5483 yes .
N(2) H(14) 3.5001 yes .
N(2) H(23) 2.4480 yes .
N(2) H(24C) 3.2702 yes .
N(2) H(26) 2.3996 yes .
N(3) H(31A) 3.0314 yes .
N(3) H(31B) 2.9848 yes .
N(3) H(39) 3.4764 yes .
N(3) H(42) 3.5420 yes .
N(3) H(51) 2.3980 yes .
N(3) H(54) 2.4415 yes .
N(3) H(56C) 3.0669 yes .
N(4) H(32A) 3.0411 yes .
N(4) H(32B) 2.9951 yes .
N(4) H(39) 2.4174 yes .
N(4) H(42) 2.4184 yes .
N(4) H(51) 3.2733 yes .
C(1) H(28A) 3.5774 yes .
C(2) H(3A) 3.0007 yes .
C(2) H(3B) 3.0306 yes .
C(2) H(4A) 3.0464 yes .
C(2) H(4B) 3.0273 yes .
C(2) H(11) 2.9834 yes .
C(2) H(12B) 3.3982 yes .
C(2) H(14) 2.8307 yes .
C(2) H(16C) 3.3538 yes .
C(2) H(23) 3.1570 yes .
C(2) H(24C) 3.1485 yes .
C(2) H(26) 2.7447 yes .
C(3) H(11) 2.8149 yes .
C(3) H(14) 2.9549 yes .
C(3) H(26) 3.4759 yes .
C(4) H(11) 3.5815 yes .
C(4) H(23) 2.8800 yes .
C(4) H(26) 2.8918 yes .
C(5) H(3A) 2.8224 yes .
C(5) H(3B) 2.8227 yes .
C(5) H(7) 3.2265 yes .
C(5) H(9) 3.2528 yes .
C(5) H(11) 2.5536 yes .
C(5) H(12B) 3.2581 yes .
C(5) H(14) 2.6060 yes .
C(5) H(16C) 3.3680 yes .
C(6) H(3B) 3.2251 yes .
C(6) H(8) 3.2652 yes .
C(6) H(12A) 2.7532 yes .
C(6) H(12B) 2.6286 yes .
C(6) H(12C) 3.3292 yes .
C(6) H(13A) 2.7829 yes .
C(6) H(13B) 3.3512 yes .
C(6) H(13C) 2.6827 yes .
C(7) H(9) 3.2292 yes .
C(7) H(11) 3.2823 yes .
C(7) H(12A) 3.0143 yes .
C(7) H(12B) 3.4275 yes .
C(7) H(13A) 2.8121 yes .
C(7) H(13C) 3.1298 yes .
C(9) H(7) 3.2277 yes .
C(9) H(14) 3.3179 yes .
C(9) H(15A) 3.1142 yes .
C(9) H(15C) 2.8025 yes .
C(9) H(16A) 2.8807 yes .
C(9) H(16C) 3.4525 yes .
C(10) H(3A) 3.2811 yes .
C(10) H(8) 3.2773 yes .
C(10) H(15A) 2.6543 yes .
C(10) H(15B) 3.3597 yes .
C(10) H(15C) 2.7854 yes .
C(10) H(16A) 2.6940 yes .
C(10) H(16B) 3.3411 yes .
C(10) H(16C) 2.6900 yes .
C(11) H(3B) 3.1357 yes .
C(11) H(7) 2.6410 yes .
C(12) H(7) 3.1639 yes .
C(12) H(13A) 2.6884 yes .
C(12) H(13B) 2.7183 yes .
C(12) H(13C) 3.3613 yes .
C(13) H(7) 2.7516 yes .
C(13) H(12A) 2.6972 yes .
C(13) H(12B) 3.3572 yes .
C(13) H(12C) 2.7198 yes .
C(14) H(3A) 3.2760 yes .
C(14) H(9) 2.6629 yes .
C(15) H(9) 2.7794 yes .
C(15) H(16A) 2.7149 yes .
C(15) H(16B) 2.6754 yes .
C(15) H(16C) 3.3630 yes .
C(16) H(9) 3.0674 yes .
C(16) H(15A) 3.3531 yes .
C(16) H(15B) 2.7484 yes .
C(16) H(15C) 2.6641 yes .
C(16) H(28A) 3.5171 yes .
C(16) H(28B) 3.5384 yes .
C(17) H(4A) 2.9020 yes .
C(17) H(4B) 2.8208 yes .
C(17) H(19) 3.2517 yes .
C(17) H(21) 3.2418 yes .
C(17) H(23) 2.6021 yes .
C(17) H(24C) 3.1972 yes .
C(17) H(26) 2.5846 yes .
C(17) H(27B) 3.4536 yes .
C(17) H(28A) 3.5356 yes .
C(18) H(4A) 3.3562 yes .
C(18) H(20) 3.3003 yes .
C(18) H(24A) 2.7666 yes .
C(18) H(24B) 3.3269 yes .
C(18) H(24C) 2.6289 yes .
C(18) H(25A) 2.6986 yes .
C(18) H(25B) 3.3590 yes .
C(18) H(25C) 2.7769 yes .
C(19) H(21) 3.2427 yes .
C(19) H(23) 3.2991 yes .
C(19) H(24A) 3.0694 yes .
C(19) H(24C) 3.4724 yes .
C(19) H(25A) 3.1085 yes .
C(19) H(25C) 2.7734 yes .
C(21) H(19) 3.2402 yes .
C(21) H(26) 3.3210 yes .
C(21) H(27B) 3.4203 yes .
C(21) H(27C) 2.8306 yes .
C(21) H(28A) 3.2522 yes .
C(21) H(28C) 2.8486 yes .
C(22) H(4B) 3.2949 yes .
C(22) H(20) 3.2532 yes .
C(22) H(27A) 3.3572 yes .
C(22) H(27B) 2.7146 yes .
C(22) H(27C) 2.6884 yes .
C(22) H(28A) 2.6694 yes .
C(22) H(28B) 3.3638 yes .
C(22) H(28C) 2.7589 yes .
C(23) H(4A) 3.2576 yes .
C(23) H(19) 2.6693 yes .
C(24) H(19) 3.2347 yes .
C(24) H(25A) 3.3285 yes .
C(24) H(25B) 2.6672 yes .
C(24) H(25C) 2.6642 yes .
C(25) H(19) 2.7146 yes .
C(25) H(24A) 2.6340 yes .
C(25) H(24B) 2.6876 yes .
C(25) H(24C) 3.3317 yes .
C(26) H(4B) 3.1745 yes .
C(26) H(14) 3.5991 yes .
C(26) H(21) 2.6670 yes .
C(27) H(4B) 3.4083 yes .
C(27) H(21) 3.0032 yes .
C(27) H(28A) 3.3661 yes .
C(27) H(28B) 2.7379 yes .
C(27) H(28C) 2.7106 yes .
C(28) H(16B) 3.4688 yes .
C(28) H(16C) 3.5915 yes .
C(28) H(21) 2.8955 yes .
C(28) H(27A) 2.6790 yes .
C(28) H(27B) 3.3661 yes .
C(28) H(27C) 2.7673 yes .
C(30) H(31A) 3.0277 yes .
C(30) H(31B) 3.0020 yes .
C(30) H(32A) 3.0374 yes .
C(30) H(32B) 2.9917 yes .
C(30) H(39) 2.8372 yes .
C(30) H(40B) 3.4148 yes .
C(30) H(42) 2.9859 yes .
C(30) H(43A) 3.5921 yes .
C(30) H(51) 2.7177 yes .
C(30) H(54) 3.2007 yes .
C(30) H(56C) 2.9268 yes .
C(31) H(39) 2.9970 yes .
C(31) H(42) 2.8195 yes .
C(31) H(51) 3.4521 yes .
C(32) H(51) 2.8594 yes .
C(32) H(53C) 3.5059 yes .
C(32) H(54) 2.8502 yes .
C(33) H(31A) 2.8434 yes .
C(33) H(31B) 2.8700 yes .
C(33) H(35) 3.2402 yes .
C(33) H(37) 3.2542 yes .
C(33) H(39) 2.5952 yes .
C(33) H(40B) 3.3948 yes .
C(33) H(41A) 3.5860 yes .
C(33) H(42) 2.6094 yes .
C(33) H(43A) 3.4076 yes .
C(34) H(31A) 3.3667 yes .
C(34) H(36) 3.2577 yes .
C(34) H(40A) 3.3555 yes .
C(34) H(40B) 2.6670 yes .
C(34) H(40C) 2.7423 yes .
C(34) H(41A) 2.6937 yes .
C(34) H(41B) 3.3379 yes .
C(34) H(41C) 2.6814 yes .
C(35) H(37) 3.2469 yes .
C(35) H(39) 3.3240 yes .
C(35) H(40B) 3.3874 yes .
C(35) H(40C) 2.9242 yes .
C(35) H(41A) 3.2851 yes .
C(35) H(41C) 2.7450 yes .
C(37) H(35) 3.2476 yes .
C(37) H(42) 3.3250 yes .
C(37) H(43A) 3.3936 yes .
C(37) H(43C) 2.8215 yes .
C(37) H(44A) 2.7657 yes .
C(37) H(44C) 3.2288 yes .
C(38) H(31B) 3.2434 yes .
C(38) H(36) 3.2683 yes .
C(38) H(43A) 2.6860 yes .
C(38) H(43B) 3.3387 yes .
C(38) H(43C) 2.6803 yes .
C(38) H(44A) 2.7165 yes .
C(38) H(44B) 3.3456 yes .
C(38) H(44C) 2.6724 yes .
C(39) H(31A) 3.3609 yes .
C(39) H(35) 2.6762 yes .
C(39) H(51) 3.5056 yes .
C(40) H(35) 3.0547 yes .
C(40) H(41A) 3.3468 yes .
C(40) H(41B) 2.6550 yes .
C(40) H(41C) 2.7257 yes .
C(40) H(52A) 3.4841 yes .
C(40) H(52B) 3.4759 yes .
C(41) H(35) 2.8568 yes .
C(41) H(40A) 2.7039 yes .
C(41) H(40B) 3.3383 yes .
C(41) H(40C) 2.6993 yes .
C(42) H(31B) 3.0867 yes .
C(42) H(37) 2.6753 yes .
C(43) H(37) 3.0225 yes .
C(43) H(44A) 2.6792 yes .
C(43) H(44B) 2.6929 yes .
C(43) H(44C) 3.3431 yes .
C(44) H(31B) 3.5492 yes .
C(44) H(37) 2.8265 yes .
C(44) H(43A) 3.3437 yes .
C(44) H(43B) 2.6654 yes .
C(44) H(43C) 2.7050 yes .
C(45) H(32A) 2.9123 yes .
C(45) H(32B) 2.8320 yes .
C(45) H(47) 3.2362 yes .
C(45) H(49) 3.2516 yes .
C(45) H(51) 2.5860 yes .
C(45) H(53C) 3.3464 yes .
C(45) H(54) 2.5754 yes .
C(45) H(56C) 3.1317 yes .
C(46) H(32B) 3.2593 yes .
C(46) H(48) 3.2568 yes .
C(46) H(52A) 2.6552 yes .
C(46) H(52B) 3.3458 yes .
C(46) H(52C) 2.7739 yes .
C(46) H(53A) 2.7554 yes .
C(46) H(53B) 3.3356 yes .
C(46) H(53C) 2.6302 yes .
C(47) H(49) 3.2352 yes .
C(47) H(51) 3.3033 yes .
C(47) H(52A) 3.1780 yes .
C(47) H(52C) 2.8430 yes .
C(47) H(53A) 2.9271 yes .
C(47) H(53C) 3.3189 yes .
C(49) H(47) 3.2331 yes .
C(49) H(54) 3.2938 yes .
C(49) H(55A) 2.9547 yes .
C(49) H(55C) 2.8972 yes .
C(49) H(56A) 3.1381 yes .
C(50) H(32A) 3.3918 yes .
C(50) H(48) 3.2719 yes .
C(50) H(55A) 2.6462 yes .
C(50) H(55B) 3.3484 yes .
C(50) H(55C) 2.8447 yes .
C(50) H(56A) 2.7239 yes .
C(50) H(56B) 3.3290 yes .
C(50) H(56C) 2.6673 yes .
C(51) H(32B) 3.0911 yes .
C(51) H(39) 3.5140 yes .
C(51) H(47) 2.6541 yes .
C(52) H(40A) 3.3223 yes .
C(52) H(47) 2.8386 yes .
C(52) H(53A) 2.6630 yes .
C(52) H(53B) 2.7191 yes .
C(52) H(53C) 3.3439 yes .
C(53) H(32B) 3.2500 yes .
C(53) H(47) 3.0326 yes .
C(53) H(52A) 3.3466 yes .
C(53) H(52B) 2.7221 yes .
C(53) H(52C) 2.6525 yes .
C(54) H(32A) 3.2515 yes .
C(54) H(49) 2.7056 yes .
C(55) H(49) 2.7035 yes .
C(55) H(56A) 2.7110 yes .
C(55) H(56B) 2.6748 yes .
C(55) H(56C) 3.3599 yes .
C(56) H(49) 3.3782 yes .
C(56) H(55A) 3.3515 yes .
C(56) H(55B) 2.7662 yes .
C(56) H(55C) 2.6337 yes .
C(57) H(59A) 2.9623 yes .
C(57) H(59B) 2.9720 yes .
C(58) H(61A) 2.9893 yes .
C(58) H(61B) 2.8188 yes .
C(59) H(57A) 3.0225 yes .
C(59) H(57B) 2.9255 yes .
C(59) H(61A) 2.9723 yes .
C(59) H(61B) 2.7896 yes .
C(61) H(58A) 2.9634 yes .
C(61) H(58B) 2.8700 yes .
C(61) H(59A) 2.8281 yes .
C(61) H(59B) 2.9384 yes .
H(3A) H(4A) 2.7841 yes .
H(3A) H(4B) 2.2660 yes .
H(3A) H(14) 2.6006 yes .
H(3A) H(15A) 3.3543 yes .
H(3A) H(26) 3.4613 yes .
H(3B) H(4A) 2.2659 yes .
H(3B) H(4B) 2.7796 yes .
H(3B) H(11) 2.4039 yes .
H(3B) H(13C) 3.2695 yes .
H(4A) H(11) 3.5931 yes .
H(4A) H(23) 2.4342 yes .
H(4B) H(26) 2.5618 yes .
H(4B) H(27B) 2.7923 yes .
H(7) H(8) 2.3022 yes .
H(7) H(11) 3.5641 yes .
H(7) H(12A) 2.7481 yes .
H(7) H(12B) 3.5986 yes .
H(7) H(13A) 2.2652 yes .
H(7) H(13C) 2.9924 yes .
H(8) H(9) 2.3320 yes .
H(9) H(15A) 3.0349 yes .
H(9) H(15C) 2.2856 yes .
H(9) H(16A) 2.5678 yes .
H(9) H(16C) 3.5640 yes .
H(11) H(12A) 2.8632 yes .
H(11) H(12B) 2.3860 yes .
H(11) H(12C) 2.3293 yes .
H(11) H(13A) 2.8469 yes .
H(11) H(13B) 2.3069 yes .
H(11) H(13C) 2.3693 yes .
H(11) H(23) 3.4504 yes .
H(12A) H(13A) 2.5002 yes .
H(12A) H(13B) 2.9976 yes .
H(12A) H(13C) 3.5848 yes .
H(12B) H(13A) 3.5763 yes .
H(12B) H(24B) 3.4701 yes .
H(12B) H(24C) 3.0106 yes .
H(12C) H(13A) 2.9870 yes .
H(12C) H(13B) 2.5568 yes .
H(12C) H(24B) 3.0911 yes .
H(12C) H(24C) 3.4178 yes .
H(14) H(15A) 2.4305 yes .
H(14) H(15B) 2.3470 yes .
H(14) H(15C) 2.8839 yes .
H(14) H(16A) 2.8539 yes .
H(14) H(16B) 2.3525 yes .
H(14) H(16C) 2.3433 yes .
H(14) H(26) 2.6872 yes .
H(14) H(28B) 3.5700 yes .
H(15A) H(16A) 3.5763 yes .
H(15A) H(16B) 3.5881 yes .
H(15B) H(16A) 3.0755 yes .
H(15B) H(16B) 2.5472 yes .
H(15C) H(16A) 2.4990 yes .
H(15C) H(16B) 2.8910 yes .
H(15C) H(16C) 3.5782 yes .
H(16B) H(28A) 3.2234 yes .
H(16B) H(28B) 2.8804 yes .
H(16C) H(28A) 2.9711 yes .
H(16C) H(28B) 3.4255 yes .
H(19) H(20) 2.3397 yes .
H(19) H(23) 3.5838 yes .
H(19) H(24A) 2.8369 yes .
H(19) H(25A) 2.9369 yes .
H(19) H(25C) 2.2113 yes .
H(20) H(21) 2.3013 yes .
H(21) H(27B) 3.4917 yes .
H(21) H(27C) 2.4745 yes .
H(21) H(28A) 3.2377 yes .
H(21) H(28C) 2.3902 yes .
H(23) H(24A) 2.8449 yes .
H(23) H(24B) 2.2966 yes .
H(23) H(24C) 2.3813 yes .
H(23) H(25A) 2.3807 yes .
H(23) H(25B) 2.3338 yes .
H(23) H(25C) 2.8626 yes .
H(24A) H(25A) 3.5345 yes .
H(24A) H(25B) 2.9082 yes .
H(24A) H(25C) 2.4435 yes .
H(24B) H(25A) 3.5764 yes .
H(24B) H(25B) 2.5043 yes .
H(24B) H(25C) 2.9828 yes .
H(24C) H(25B) 3.5757 yes .
H(24C) H(25C) 3.5480 yes .
H(26) H(27A) 2.3723 yes .
H(26) H(27B) 2.3241 yes .
H(26) H(27C) 2.8545 yes .
H(26) H(28A) 2.3769 yes .
H(26) H(28B) 2.3353 yes .
H(26) H(28C) 2.8614 yes .
H(27A) H(28A) 3.5838 yes .
H(27A) H(28B) 2.5241 yes .
H(27A) H(28C) 2.9255 yes .
H(27B) H(28B) 3.5979 yes .
H(27C) H(28B) 3.0990 yes .
H(27C) H(28C) 2.5898 yes .
H(31A) H(32A) 2.7436 yes .
H(31A) H(32B) 2.2391 yes .
H(31A) H(39) 2.6864 yes .
H(31A) H(41A) 3.2684 yes .
H(31A) H(51) 3.4758 yes .
H(31B) H(32A) 2.2389 yes .
H(31B) H(32B) 2.7746 yes .
H(31B) H(42) 2.3785 yes .
H(31B) H(44C) 3.0992 yes .
H(32A) H(54) 2.3885 yes .
H(32B) H(51) 2.5072 yes .
H(32B) H(53B) 3.5339 yes .
H(32B) H(53C) 2.6873 yes .
H(35) H(36) 2.2943 yes .
H(35) H(40B) 3.4765 yes .
H(35) H(40C) 2.5728 yes .
H(35) H(41A) 3.2643 yes .
H(35) H(41C) 2.2896 yes .
H(36) H(37) 2.3319 yes .
H(37) H(43A) 3.5045 yes .
H(37) H(43C) 2.5000 yes .
H(37) H(44A) 2.2807 yes .
H(37) H(44C) 3.1777 yes .
H(39) H(40A) 2.3513 yes .
H(39) H(40B) 2.3787 yes .
H(39) H(40C) 2.8691 yes .
H(39) H(41A) 2.3041 yes .
H(39) H(41B) 2.3346 yes .
H(39) H(41C) 2.8314 yes .
H(39) H(51) 2.5935 yes .
H(39) H(52B) 3.4943 yes .
H(40A) H(41A) 3.5770 yes .
H(40A) H(41B) 2.4869 yes .
H(40A) H(41C) 3.0416 yes .
H(40A) H(51) 3.5377 yes .
H(40A) H(52A) 3.0795 yes .
H(40A) H(52B) 2.7442 yes .
H(40B) H(41B) 3.5518 yes .
H(40B) H(51) 3.6000 yes .
H(40B) H(52A) 3.0392 yes .
H(40B) H(52B) 3.4797 yes .
H(40C) H(41B) 2.9291 yes .
H(40C) H(41C) 2.5579 yes .
H(42) H(43A) 2.3528 yes .
H(42) H(43B) 2.3692 yes .
H(42) H(43C) 2.8636 yes .
H(42) H(44A) 2.8670 yes .
H(42) H(44B) 2.3533 yes .
H(42) H(44C) 2.3771 yes .
H(42) H(54) 3.5807 yes .
H(42) H(56C) 3.4711 yes .
H(43A) H(44A) 3.5830 yes .
H(43A) H(44B) 3.5740 yes .
H(43A) H(56B) 3.4998 yes .
H(43A) H(56C) 2.9527 yes .
H(43B) H(44A) 2.9311 yes .
H(43B) H(44B) 2.4901 yes .
H(43B) H(44C) 3.5660 yes .
H(43B) H(56B) 3.4222 yes .
H(43C) H(44A) 2.5180 yes .
H(43C) H(44B) 3.0107 yes .
H(43C) H(44C) 3.5889 yes .
H(47) H(48) 2.3100 yes .
H(47) H(51) 3.5928 yes .
H(47) H(52A) 3.1228 yes .
H(47) H(52C) 2.3512 yes .
H(47) H(53A) 2.5728 yes .
H(47) H(53C) 3.4167 yes .
H(48) H(49) 2.3045 yes .
H(49) H(54) 3.5916 yes .
H(49) H(55A) 2.7239 yes .
H(49) H(55C) 2.3387 yes .
H(49) H(56A) 3.0015 yes .
H(51) H(52A) 2.3881 yes .
H(51) H(52B) 2.3073 yes .
H(51) H(52C) 2.8515 yes .
H(51) H(53A) 2.8642 yes .
H(51) H(53B) 2.3270 yes .
H(51) H(53C) 2.3975 yes .
H(52A) H(53A) 3.5458 yes .
H(52B) H(53A) 2.9845 yes .
H(52B) H(53B) 2.5761 yes .
H(52C) H(53A) 2.4408 yes .
H(52C) H(53B) 2.9649 yes .
H(52C) H(53C) 3.5387 yes .
H(54) H(55A) 2.4403 yes .
H(54) H(55B) 2.2984 yes .
H(54) H(55C) 2.8635 yes .
H(54) H(56A) 2.8557 yes .
H(54) H(56B) 2.3393 yes .
H(54) H(56C) 2.3553 yes .
H(55A) H(56A) 3.5604 yes .
H(55A) H(56B) 3.5972 yes .
H(55B) H(56A) 3.1015 yes .
H(55B) H(56B) 2.5712 yes .
H(55C) H(56A) 2.4679 yes .
H(55C) H(56B) 2.8507 yes .
H(55C) H(56C) 3.5524 yes .
H(57A) H(58A) 2.5768 yes .
H(57A) H(58B) 2.0639 yes .
H(57A) H(59A) 3.4645 yes .
H(57A) H(61A) 2.5652 yes .
H(57A) H(61B) 2.1050 yes .
H(57B) H(58A) 2.0637 yes .
H(57B) H(58B) 2.6477 yes .
H(57B) H(59B) 3.3536 yes .
H(57B) H(61A) 2.1089 yes .
H(57B) H(61B) 2.7016 yes .
H(58A) H(59A) 2.7243 yes .
H(58A) H(59B) 2.1944 yes .
H(58A) H(61A) 3.5111 yes .
H(58B) H(59A) 2.1946 yes .
H(58B) H(59B) 2.7168 yes .
H(58B) H(61B) 3.1669 yes .
H(59A) H(61B) 3.1195 yes .
H(59B) H(61A) 3.5010 yes .
Cu(1) H(32B) 3.5419 yes .
Cu(1) H(53C) 3.3394 yes .
Cu(1) H(58B) 3.3878 yes .
F(1) H(7) 2.8712 yes 2_464
F(1) H(13A) 3.2106 yes 2_464
F(1) H(31A) 2.5980 yes .
F(1) H(32B) 3.5537 yes .
F(1) H(41A) 3.5785 yes .
F(1) H(57A) 3.0974 yes .
F(1) H(57B) 2.9107 yes .
F(1) H(58A) 3.4974 yes .
F(2) H(7) 2.8800 yes 2_464
F(2) H(8) 2.8630 yes 2_464
F(2) H(31A) 3.0947 yes .
F(2) H(31B) 3.4789 yes .
F(2) H(32B) 3.3656 yes .
F(2) H(47) 3.5043 yes 2_464
F(3) H(49) 2.7874 yes 2_564
F(3) H(55C) 2.6673 yes 2_564
F(3) H(58A) 3.1364 yes .
F(4) H(3A) 2.7864 yes 1_565
F(4) H(3B) 3.3640 yes 1_565
F(4) H(25C) 3.2221 yes 2_465
F(4) H(37) 2.7733 yes 2_575
F(4) H(43C) 3.5149 yes 2_575
F(4) H(44A) 2.5152 yes 2_575
F(5) H(3A) 3.4547 yes 1_565
F(5) H(3B) 3.1046 yes 1_565
F(5) H(21) 3.3541 yes 2_565
F(5) H(27C) 3.5399 yes 2_565
F(5) H(36) 3.2351 yes 2_575
F(5) H(37) 2.6627 yes 2_575
F(6) H(21) 3.5897 yes 2_565
F(6) H(25C) 2.8819 yes 2_465
F(6) H(27C) 3.2906 yes 2_565
O(1) H(31A) 3.2088 yes .
O(1) H(32B) 2.5164 yes .
O(1) H(53C) 3.2948 yes .
O(1) H(57A) 3.1385 yes .
O(1) H(58A) 3.4365 yes .
O(1) H(58B) 2.9774 yes .
O(2) H(3A) 3.1598 yes 1_565
O(2) H(4A) 3.3306 yes 1_565
O(2) H(4B) 2.8067 yes 1_565
O(3) H(11) 3.5019 yes 1_455
O(3) H(12C) 3.4146 yes 1_455
O(3) H(13B) 2.9125 yes 1_455
O(3) H(24B) 3.5153 yes 1_455
O(3) H(25B) 3.5266 yes 1_455
O(3) H(27A) 2.8982 yes .
O(4) H(8) 3.3403 yes 2_564
O(4) H(31B) 3.0099 yes 1_655
O(4) H(32A) 2.5531 yes 1_655
O(4) H(42) 3.3955 yes 1_655
O(4) H(54) 2.7452 yes 1_655
O(4) H(55B) 3.4790 yes 1_655
C(1) H(7) 3.5522 yes 2_464
C(1) H(31A) 3.1373 yes .
C(1) H(32B) 3.2322 yes .
C(1) H(57A) 3.5684 yes .
C(1) H(58A) 3.5353 yes .
C(3) H(44A) 3.5689 yes 2_565
C(5) H(44C) 3.0240 yes 2_565
C(5) H(53C) 3.5909 yes .
C(6) H(44C) 3.1356 yes 2_565
C(6) H(53A) 3.5731 yes .
C(6) H(53C) 3.5899 yes .
C(7) H(31A) 3.5073 yes 2_565
C(7) H(31B) 3.1128 yes 2_565
C(7) H(44C) 3.1511 yes 2_565
C(7) H(53A) 3.0296 yes .
C(7) H(53C) 3.5518 yes .
C(8) H(31B) 3.1149 yes 2_565
C(8) H(44C) 3.1557 yes 2_565
C(8) H(47) 3.2662 yes .
C(8) H(53A) 3.0697 yes .
C(8) H(53C) 3.4997 yes .
C(9) H(44C) 3.0791 yes 2_565
C(9) H(53C) 3.4950 yes .
C(10) H(44C) 3.0138 yes 2_565
C(10) H(53C) 3.5665 yes .
C(12) H(15B) 3.3771 yes 1_655
C(12) H(58B) 3.3889 yes .
C(12) H(59A) 3.3698 yes .
C(13) H(15B) 3.1936 yes 1_655
C(13) H(41A) 3.1574 yes 2_565
C(15) H(13B) 3.4225 yes 1_455
C(15) H(41A) 3.4185 yes 2_465
C(15) H(44B) 3.4701 yes 2_565
C(16) H(32A) 3.3303 yes .
C(16) H(55A) 3.3296 yes .
C(16) H(59A) 3.4089 yes 1_455
C(18) H(35) 3.5407 yes 1_545
C(19) H(35) 3.5002 yes 1_545
C(19) H(36) 3.2580 yes 1_545
C(19) H(56A) 3.0522 yes 2_564
C(20) H(36) 2.8175 yes 1_545
C(20) H(52C) 3.1418 yes 2_464
C(20) H(56A) 3.0671 yes 2_564
C(21) H(36) 2.9031 yes 1_545
C(21) H(52C) 3.1693 yes 2_464
C(22) H(36) 3.4220 yes 1_545
C(24) H(48) 3.4607 yes 2_564
C(24) H(58A) 3.4308 yes .
C(25) H(27A) 3.4639 yes 1_655
C(25) H(35) 3.4956 yes 1_545
C(25) H(40C) 3.2794 yes 1_545
C(25) H(43C) 3.4720 yes 1_645
C(27) H(25B) 3.1946 yes 1_455
C(27) H(37) 3.5213 yes 1_545
C(27) H(43C) 3.2503 yes 1_545
C(28) H(47) 3.5443 yes 2_464
C(28) H(48) 3.3924 yes 2_464
C(28) H(59B) 3.1261 yes 1_455
C(29) H(3A) 3.2342 yes 1_565
C(29) H(3B) 3.5406 yes 1_565
C(29) H(37) 3.3792 yes 2_575
C(31) H(7) 3.3153 yes 2_464
C(32) H(16C) 3.3362 yes .
C(33) H(13C) 3.1578 yes 2_464
C(34) H(13C) 3.1229 yes 2_464
C(35) H(13C) 3.0900 yes 2_464
C(35) H(25A) 3.4872 yes 1_565
C(36) H(13C) 3.1181 yes 2_464
C(36) H(27B) 3.4522 yes 1_565
C(37) H(13C) 3.1577 yes 2_464
C(37) H(27B) 3.1768 yes 1_565
C(37) H(27C) 3.3973 yes 1_565
C(38) H(13C) 3.2003 yes 2_464
C(40) H(4A) 3.4349 yes 1_565
C(40) H(25A) 3.4122 yes 1_565
C(40) H(43B) 3.5095 yes 1_655
C(41) H(13A) 3.5327 yes 2_464
C(41) H(15A) 3.3916 yes 2_564
C(41) H(43B) 3.5008 yes 1_655
C(41) H(44B) 3.1593 yes 1_655
C(41) H(57A) 3.4922 yes .
C(41) H(57B) 3.5942 yes .
C(41) H(61A) 3.5114 yes .
C(42) H(61A) 3.1983 yes 1_455
C(43) H(25B) 3.5641 yes 1_465
C(43) H(27B) 3.4367 yes 1_565
C(44) H(3A) 3.5743 yes 2_464
C(44) H(15A) 3.1162 yes 2_464
C(44) H(41B) 3.4971 yes 1_455
C(44) H(61A) 2.9078 yes 1_455
C(45) H(16A) 3.3486 yes .
C(47) H(8) 3.1721 yes .
C(47) H(9) 3.3868 yes .
C(47) H(28C) 3.1889 yes 2_565
C(48) H(8) 3.4382 yes .
C(48) H(9) 3.1411 yes .
C(48) H(24A) 3.1513 yes 2_465
C(48) H(28C) 3.2001 yes 2_565
C(48) H(58A) 3.1696 yes 2_465
C(48) H(59B) 3.3791 yes 2_465
C(49) H(9) 3.4095 yes .
C(49) H(16A) 3.5017 yes .
C(49) H(24A) 3.2116 yes 2_465
C(49) H(58A) 3.3806 yes 2_465
C(50) H(16A) 3.1173 yes .
C(52) H(20) 3.0849 yes 2_565
C(52) H(21) 3.3185 yes 2_565
C(52) H(55B) 3.5334 yes 1_655
C(52) H(56B) 3.5261 yes 1_655
C(53) H(12B) 3.5159 yes .
C(53) H(55B) 3.2701 yes 1_655
C(53) H(57A) 3.5226 yes .
C(54) H(16A) 3.4962 yes .
C(54) H(61B) 3.3919 yes 1_455
C(55) H(12A) 3.5463 yes 1_455
C(55) H(16A) 3.4309 yes .
C(55) H(53B) 3.5578 yes 1_455
C(55) H(59A) 3.5593 yes 1_455
C(55) H(61B) 3.5530 yes 1_455
C(56) H(19) 3.4743 yes 2_465
C(56) H(20) 3.3023 yes 2_465
C(56) H(52B) 3.4803 yes 1_455
C(56) H(61B) 3.4495 yes 1_455
C(57) H(41B) 3.1769 yes .
C(57) H(53B) 3.4080 yes .
C(58) H(12B) 3.4769 yes .
C(58) H(24C) 3.4042 yes .
C(58) H(48) 3.2705 yes 2_564
C(58) H(53B) 3.4919 yes .
C(59) H(16B) 3.3847 yes 1_655
C(59) H(28B) 3.3976 yes 1_655
C(59) H(32A) 3.3094 yes 1_655
C(59) H(48) 3.2740 yes 2_564
C(59) H(54) 3.5955 yes 1_655
C(61) H(41B) 3.0353 yes .
C(61) H(42) 3.2487 yes 1_655
C(61) H(44B) 3.2178 yes 1_655
C(61) H(54) 3.2595 yes 1_655
C(61) H(55B) 3.5352 yes 1_655
C(64) H(3B) 3.5050 yes 1_455
C(64) H(4A) 3.3175 yes 1_455
C(64) H(11) 3.2574 yes 1_455
C(64) H(13B) 3.3192 yes 1_455
C(64) H(23) 3.1171 yes 1_455
C(64) H(25B) 3.5365 yes 1_455
C(66) H(20) 3.3446 yes 2_455
C(66) H(36) 3.4365 yes 2_465
C(67) H(13B) 3.4183 yes 1_455
C(67) H(27A) 3.4619 yes .
C(68) H(19) 3.4550 yes 2_455
C(68) H(20) 3.5962 yes 2_455
H(3A) F(4) 2.7864 yes 1_545
H(3A) F(5) 3.4547 yes 1_545
H(3A) O(2) 3.1598 yes 1_545
H(3A) C(29) 3.2342 yes 1_545
H(3A) C(44) 3.5743 yes 2_565
H(3A) H(44A) 2.9636 yes 2_565
H(3A) H(44C) 3.3469 yes 2_565
H(3B) F(4) 3.3640 yes 1_545
H(3B) F(5) 3.1046 yes 1_545
H(3B) C(29) 3.5406 yes 1_545
H(3B) C(64) 3.5050 yes 1_655
H(3B) H(37) 3.4558 yes 2_565
H(3B) H(44A) 3.3428 yes 2_565
H(3B) H(44C) 3.4778 yes 2_565
H(4A) O(2) 3.3306 yes 1_545
H(4A) C(40) 3.4349 yes 1_545
H(4A) C(64) 3.3175 yes 1_655
H(4A) H(40B) 2.9341 yes 1_545
H(4A) H(40C) 3.0315 yes 1_545
H(4B) O(2) 2.8067 yes 1_545
H(7) F(1) 2.8712 yes 2_565
H(7) F(2) 2.8800 yes 2_565
H(7) C(1) 3.5522 yes 2_565
H(7) C(31) 3.3153 yes 2_565
H(7) H(31A) 2.8468 yes 2_565
H(7) H(31B) 2.8691 yes 2_565
H(7) H(53A) 3.1726 yes .
H(8) F(2) 2.8630 yes 2_565
H(8) O(4) 3.3403 yes 2_465
H(8) C(47) 3.1721 yes .
H(8) C(48) 3.4382 yes .
H(8) H(31B) 2.9090 yes 2_565
H(8) H(47) 2.7721 yes .
H(8) H(48) 3.3153 yes .
H(8) H(53A) 3.2183 yes .
H(8) H(59B) 3.1286 yes 2_465
H(9) C(47) 3.3868 yes .
H(9) C(48) 3.1411 yes .
H(9) C(49) 3.4095 yes .
H(9) H(48) 3.3238 yes .
H(9) H(57B) 2.9923 yes 2_465
H(9) H(61A) 3.3765 yes 2_465
H(11) O(3) 3.5019 yes 1_655
H(11) C(64) 3.2574 yes 1_655
H(12A) C(55) 3.5463 yes 1_655
H(12A) H(15B) 3.2004 yes 1_655
H(12A) H(16B) 3.5409 yes 1_655
H(12A) H(53A) 3.3085 yes .
H(12A) H(53B) 3.4369 yes .
H(12A) H(55A) 3.0040 yes 1_655
H(12A) H(55B) 3.2674 yes 1_655
H(12A) H(58B) 3.5946 yes .
H(12A) H(59A) 3.2794 yes .
H(12B) C(53) 3.5159 yes .
H(12B) C(58) 3.4769 yes .
H(12B) H(53A) 3.4824 yes .
H(12B) H(53B) 3.1828 yes .
H(12B) H(53C) 3.3057 yes .
H(12B) H(58B) 2.6008 yes .
H(12B) H(59A) 3.1555 yes .
H(12C) O(3) 3.4146 yes 1_655
H(12C) H(15B) 2.8122 yes 1_655
H(12C) H(16B) 3.1438 yes 1_655
H(12C) H(58B) 3.5383 yes .
H(12C) H(59A) 3.1095 yes .
H(13A) F(1) 3.2106 yes 2_565
H(13A) C(41) 3.5327 yes 2_565
H(13A) H(15B) 2.9971 yes 1_655
H(13A) H(15C) 3.4821 yes 1_655
H(13A) H(31A) 3.1803 yes 2_565
H(13A) H(41A) 2.6335 yes 2_565
H(13B) O(3) 2.9125 yes 1_655
H(13B) C(15) 3.4225 yes 1_655
H(13B) C(64) 3.3192 yes 1_655
H(13B) C(67) 3.4183 yes 1_655
H(13B) H(15A) 3.5557 yes 1_655
H(13B) H(15B) 2.5891 yes 1_655
H(13B) H(41A) 3.0958 yes 2_565
H(13C) C(33) 3.1578 yes 2_565
H(13C) C(34) 3.1229 yes 2_565
H(13C) C(35) 3.0900 yes 2_565
H(13C) C(36) 3.1181 yes 2_565
H(13C) C(37) 3.1577 yes 2_565
H(13C) C(38) 3.2003 yes 2_565
H(13C) H(35) 3.5877 yes 2_565
H(13C) H(41A) 3.2423 yes 2_565
H(13C) H(44C) 3.4631 yes 2_565
H(15A) C(41) 3.3916 yes 2_465
H(15A) C(44) 3.1162 yes 2_565
H(15A) H(13B) 3.5557 yes 1_455
H(15A) H(41A) 3.0137 yes 2_465
H(15A) H(41B) 3.3893 yes 2_465
H(15A) H(41C) 3.2154 yes 2_465
H(15A) H(44A) 3.1842 yes 2_565
H(15A) H(44B) 2.5744 yes 2_565
H(15A) H(44C) 3.0978 yes 2_565
H(15A) H(57B) 3.5862 yes 2_465
H(15B) C(12) 3.3771 yes 1_455
H(15B) C(13) 3.1936 yes 1_455
H(15B) H(12A) 3.2004 yes 1_455
H(15B) H(12C) 2.8122 yes 1_455
H(15B) H(13A) 2.9971 yes 1_455
H(15B) H(13B) 2.5891 yes 1_455
H(15B) H(41A) 3.4021 yes 2_465
H(15C) H(13A) 3.4821 yes 1_455
H(15C) H(41A) 3.2812 yes 2_465
H(15C) H(55A) 3.3725 yes .
H(15C) H(57B) 2.8635 yes 2_465
H(16A) C(45) 3.3486 yes .
H(16A) C(49) 3.5017 yes .
H(16A) C(50) 3.1173 yes .
H(16A) C(54) 3.4962 yes .
H(16A) C(55) 3.4309 yes .
H(16A) H(32A) 3.1607 yes .
H(16A) H(32B) 3.5444 yes .
H(16A) H(54) 3.3584 yes .
H(16A) H(55A) 2.6338 yes .
H(16A) H(59A) 3.5579 yes 1_455
H(16B) C(59) 3.3847 yes 1_455
H(16B) H(12A) 3.5409 yes 1_455
H(16B) H(12C) 3.1438 yes 1_455
H(16B) H(32A) 3.4212 yes .
H(16B) H(55A) 3.1550 yes .
H(16B) H(59A) 2.6001 yes 1_455
H(16B) H(59B) 3.3918 yes 1_455
H(16C) C(32) 3.3362 yes .
H(16C) H(32A) 2.8773 yes .
H(16C) H(32B) 2.9383 yes .
H(16C) H(53C) 3.3564 yes .
H(19) C(56) 3.4743 yes 2_564
H(19) C(68) 3.4550 yes 2_554
H(19) H(56A) 2.5208 yes 2_564
H(20) C(52) 3.0849 yes 2_464
H(20) C(56) 3.3023 yes 2_564
H(20) C(66) 3.3446 yes 2_554
H(20) C(68) 3.5962 yes 2_554
H(20) H(36) 3.0497 yes 1_545
H(20) H(52A) 3.0171 yes 2_464
H(20) H(52B) 3.0684 yes 2_464
H(20) H(52C) 2.6591 yes 2_464
H(20) H(55C) 3.5526 yes 2_564
H(20) H(56A) 2.5563 yes 2_564
H(20) H(56B) 3.1916 yes 2_564
H(21) F(5) 3.3541 yes 2_464
H(21) F(6) 3.5897 yes 2_464
H(21) C(52) 3.3185 yes 2_464
H(21) H(36) 3.1687 yes 1_545
H(21) H(47) 3.2066 yes 2_464
H(21) H(52A) 3.0385 yes 2_464
H(21) H(52C) 2.7077 yes 2_464
H(23) C(64) 3.1171 yes 1_655
H(23) H(40C) 3.4146 yes 1_545
H(24A) C(48) 3.1513 yes 2_564
H(24A) C(49) 3.2116 yes 2_564
H(24A) H(48) 2.6992 yes 2_564
H(24A) H(49) 2.8541 yes 2_564
H(24A) H(58A) 3.1617 yes .
H(24B) O(3) 3.5153 yes 1_655
H(24B) H(27A) 2.8745 yes 1_655
H(24B) H(28B) 2.8816 yes 1_655
H(24B) H(28C) 3.5628 yes 1_655
H(24B) H(48) 3.5325 yes 2_564
H(24C) C(58) 3.4042 yes .
H(24C) H(58A) 2.9650 yes .
H(24C) H(58B) 3.0007 yes .
H(25A) C(35) 3.4872 yes 1_545
H(25A) C(40) 3.4122 yes 1_545
H(25A) H(35) 2.6231 yes 1_545
H(25A) H(40C) 2.4495 yes 1_545
H(25A) H(41C) 3.1579 yes 1_545
H(25A) H(43C) 3.3989 yes 1_645
H(25B) O(3) 3.5266 yes 1_655
H(25B) C(27) 3.1946 yes 1_655
H(25B) C(43) 3.5641 yes 1_645
H(25B) C(64) 3.5365 yes 1_655
H(25B) H(27A) 2.5673 yes 1_655
H(25B) H(27C) 3.0117 yes 1_655
H(25B) H(40C) 3.4640 yes 1_545
H(25B) H(43B) 3.5704 yes 1_645
H(25B) H(43C) 2.7986 yes 1_645
H(25C) F(4) 3.2221 yes 2_564
H(25C) F(6) 2.8819 yes 2_564
H(25C) H(27C) 3.5899 yes 1_655
H(27A) O(3) 2.8982 yes .
H(27A) C(25) 3.4639 yes 1_455
H(27A) C(67) 3.4619 yes .
H(27A) H(24B) 2.8745 yes 1_455
H(27A) H(25B) 2.5673 yes 1_455
H(27A) H(43C) 3.2297 yes 1_545
H(27B) C(36) 3.4522 yes 1_545
H(27B) C(37) 3.1768 yes 1_545
H(27B) C(43) 3.4367 yes 1_545
H(27B) H(36) 3.5954 yes 1_545
H(27B) H(37) 3.1636 yes 1_545
H(27B) H(43A) 3.1512 yes 1_545
H(27B) H(43C) 2.8663 yes 1_545
H(27C) F(5) 3.5399 yes 2_464
H(27C) F(6) 3.2906 yes 2_464
H(27C) C(37) 3.3973 yes 1_545
H(27C) H(25B) 3.0117 yes 1_455
H(27C) H(25C) 3.5899 yes 1_455
H(27C) H(36) 3.5271 yes 1_545
H(27C) H(37) 2.9683 yes 1_545
H(27C) H(43C) 3.1158 yes 1_545
H(28A) H(47) 3.5798 yes 2_464
H(28A) H(59B) 3.0376 yes 1_455
H(28B) C(59) 3.3976 yes 1_455
H(28B) H(24B) 2.8816 yes 1_455
H(28B) H(48) 3.3211 yes 2_464
H(28B) H(59A) 3.2126 yes 1_455
H(28B) H(59B) 2.6946 yes 1_455
H(28C) C(47) 3.1889 yes 2_464
H(28C) C(48) 3.2001 yes 2_464
H(28C) H(24B) 3.5628 yes 1_455
H(28C) H(47) 2.6954 yes 2_464
H(28C) H(48) 2.6860 yes 2_464
H(28C) H(59B) 3.1315 yes 1_455
H(31A) F(1) 2.5980 yes .
H(31A) F(2) 3.0947 yes .
H(31A) O(1) 3.2088 yes .
H(31A) C(1) 3.1373 yes .
H(31A) C(7) 3.5073 yes 2_464
H(31A) H(7) 2.8468 yes 2_464
H(31A) H(13A) 3.1803 yes 2_464
H(31B) F(2) 3.4789 yes .
H(31B) O(4) 3.0099 yes 1_455
H(31B) C(7) 3.1128 yes 2_464
H(31B) C(8) 3.1149 yes 2_464
H(31B) H(7) 2.8691 yes 2_464
H(31B) H(8) 2.9090 yes 2_464
H(31B) H(61A) 3.3881 yes 1_455
H(32A) O(4) 2.5531 yes 1_455
H(32A) C(16) 3.3303 yes .
H(32A) C(59) 3.3094 yes 1_455
H(32A) H(16A) 3.1607 yes .
H(32A) H(16B) 3.4212 yes .
H(32A) H(16C) 2.8773 yes .
H(32A) H(59A) 3.3126 yes 1_455
H(32A) H(59B) 3.3980 yes 1_455
H(32B) Cu(1) 3.5419 yes .
H(32B) F(1) 3.5537 yes .
H(32B) F(2) 3.3656 yes .
H(32B) O(1) 2.5164 yes .
H(32B) C(1) 3.2322 yes .
H(32B) H(16A) 3.5444 yes .
H(32B) H(16C) 2.9383 yes .
H(35) C(18) 3.5407 yes 1_565
H(35) C(19) 3.5002 yes 1_565
H(35) C(25) 3.4956 yes 1_565
H(35) H(13C) 3.5877 yes 2_464
H(35) H(25A) 2.6231 yes 1_565
H(36) F(5) 3.2351 yes 2_474
H(36) C(19) 3.2580 yes 1_565
H(36) C(20) 2.8175 yes 1_565
H(36) C(21) 2.9031 yes 1_565
H(36) C(22) 3.4220 yes 1_565
H(36) C(66) 3.4365 yes 2_564
H(36) H(20) 3.0497 yes 1_565
H(36) H(21) 3.1687 yes 1_565
H(36) H(27B) 3.5954 yes 1_565
H(36) H(27C) 3.5271 yes 1_565
H(37) F(4) 2.7733 yes 2_474
H(37) F(5) 2.6627 yes 2_474
H(37) C(27) 3.5213 yes 1_565
H(37) C(29) 3.3792 yes 2_474
H(37) H(3B) 3.4558 yes 2_464
H(37) H(27B) 3.1636 yes 1_565
H(37) H(27C) 2.9683 yes 1_565
H(39) H(57A) 3.3209 yes .
H(40A) H(43B) 2.9539 yes 1_655
H(40A) H(56B) 3.5201 yes 1_655
H(40B) H(4A) 2.9341 yes 1_565
H(40C) C(25) 3.2794 yes 1_565
H(40C) H(4A) 3.0315 yes 1_565
H(40C) H(23) 3.4146 yes 1_565
H(40C) H(25A) 2.4495 yes 1_565
H(40C) H(25B) 3.4640 yes 1_565
H(40C) H(43B) 3.2595 yes 1_655
H(41A) F(1) 3.5785 yes .
H(41A) C(13) 3.1574 yes 2_464
H(41A) C(15) 3.4185 yes 2_564
H(41A) H(13A) 2.6335 yes 2_464
H(41A) H(13B) 3.0958 yes 2_464
H(41A) H(13C) 3.2423 yes 2_464
H(41A) H(15A) 3.0137 yes 2_564
H(41A) H(15B) 3.4021 yes 2_564
H(41A) H(15C) 3.2812 yes 2_564
H(41A) H(44B) 3.4847 yes 1_655
H(41A) H(57A) 3.3329 yes .
H(41A) H(57B) 3.1996 yes .
H(41B) C(44) 3.4971 yes 1_655
H(41B) C(57) 3.1769 yes .
H(41B) C(61) 3.0353 yes .
H(41B) H(15A) 3.3893 yes 2_564
H(41B) H(43B) 2.8669 yes 1_655
H(41B) H(44B) 2.5718 yes 1_655
H(41B) H(57A) 2.9244 yes .
H(41B) H(57B) 3.0726 yes .
H(41B) H(61A) 2.6216 yes .
H(41B) H(61B) 2.8769 yes .
H(41C) H(15A) 3.2154 yes 2_564
H(41C) H(25A) 3.1579 yes 1_565
H(41C) H(43B) 3.3261 yes 1_655
H(41C) H(44B) 2.9823 yes 1_655
H(42) O(4) 3.3955 yes 1_455
H(42) C(61) 3.2487 yes 1_455
H(42) H(61A) 2.6572 yes 1_455
H(42) H(61B) 3.2428 yes 1_455
H(43A) H(27B) 3.1512 yes 1_565
H(43B) C(40) 3.5095 yes 1_455
H(43B) C(41) 3.5008 yes 1_455
H(43B) H(25B) 3.5704 yes 1_465
H(43B) H(40A) 2.9539 yes 1_455
H(43B) H(40C) 3.2595 yes 1_455
H(43B) H(41B) 2.8669 yes 1_455
H(43B) H(41C) 3.3261 yes 1_455
H(43B) H(61A) 3.3735 yes 1_455
H(43B) H(61B) 3.5103 yes 1_455
H(43C) F(4) 3.5149 yes 2_474
H(43C) C(25) 3.4720 yes 1_465
H(43C) C(27) 3.2503 yes 1_565
H(43C) H(25A) 3.3989 yes 1_465
H(43C) H(25B) 2.7986 yes 1_465
H(43C) H(27A) 3.2297 yes 1_565
H(43C) H(27B) 2.8663 yes 1_565
H(43C) H(27C) 3.1158 yes 1_565
H(44A) F(4) 2.5152 yes 2_474
H(44A) C(3) 3.5689 yes 2_464
H(44A) H(3A) 2.9636 yes 2_464
H(44A) H(3B) 3.3428 yes 2_464
H(44A) H(15A) 3.1842 yes 2_464
H(44B) C(15) 3.4701 yes 2_464
H(44B) C(41) 3.1593 yes 1_455
H(44B) C(61) 3.2178 yes 1_455
H(44B) H(15A) 2.5744 yes 2_464
H(44B) H(41A) 3.4847 yes 1_455
H(44B) H(41B) 2.5718 yes 1_455
H(44B) H(41C) 2.9823 yes 1_455
H(44B) H(61A) 2.2547 yes 1_455
H(44B) H(61B) 3.4782 yes 1_455
H(44C) C(5) 3.0240 yes 2_464
H(44C) C(6) 3.1356 yes 2_464
H(44C) C(7) 3.1511 yes 2_464
H(44C) C(8) 3.1557 yes 2_464
H(44C) C(9) 3.0791 yes 2_464
H(44C) C(10) 3.0138 yes 2_464
H(44C) H(3A) 3.3469 yes 2_464
H(44C) H(3B) 3.4778 yes 2_464
H(44C) H(13C) 3.4631 yes 2_464
H(44C) H(15A) 3.0978 yes 2_464
H(44C) H(61A) 3.0277 yes 1_455
H(47) F(2) 3.5043 yes 2_565
H(47) C(8) 3.2662 yes .
H(47) C(28) 3.5443 yes 2_565
H(47) H(8) 2.7721 yes .
H(47) H(21) 3.2066 yes 2_565
H(47) H(28A) 3.5798 yes 2_565
H(47) H(28C) 2.6954 yes 2_565
H(48) C(24) 3.4607 yes 2_465
H(48) C(28) 3.3924 yes 2_565
H(48) C(58) 3.2705 yes 2_465
H(48) C(59) 3.2740 yes 2_465
H(48) H(8) 3.3153 yes .
H(48) H(9) 3.3238 yes .
H(48) H(24A) 2.6992 yes 2_465
H(48) H(24B) 3.5325 yes 2_465
H(48) H(28B) 3.3211 yes 2_565
H(48) H(28C) 2.6860 yes 2_565
H(48) H(58A) 2.5078 yes 2_465
H(48) H(59B) 2.5139 yes 2_465
H(49) F(3) 2.7874 yes 2_465
H(49) H(24A) 2.8541 yes 2_465
H(49) H(58A) 2.9101 yes 2_465
H(51) H(57A) 3.4155 yes .
H(52A) H(20) 3.0171 yes 2_565
H(52A) H(21) 3.0385 yes 2_565
H(52B) C(56) 3.4803 yes 1_655
H(52B) H(20) 3.0684 yes 2_565
H(52B) H(55B) 2.9740 yes 1_655
H(52B) H(55C) 3.4990 yes 1_655
H(52B) H(56A) 3.5444 yes 1_655
H(52B) H(56B) 2.6664 yes 1_655
H(52B) H(61B) 3.3462 yes .
H(52C) C(20) 3.1418 yes 2_565
H(52C) C(21) 3.1693 yes 2_565
H(52C) H(20) 2.6591 yes 2_565
H(52C) H(21) 2.7077 yes 2_565
H(52C) H(55B) 3.3433 yes 1_655
H(52C) H(55C) 3.2888 yes 1_655
H(53A) C(6) 3.5731 yes .
H(53A) C(7) 3.0296 yes .
H(53A) C(8) 3.0697 yes .
H(53A) H(7) 3.1726 yes .
H(53A) H(8) 3.2183 yes .
H(53A) H(12A) 3.3085 yes .
H(53A) H(12B) 3.4824 yes .
H(53A) H(55B) 3.0866 yes 1_655
H(53B) C(55) 3.5578 yes 1_655
H(53B) C(57) 3.4080 yes .
H(53B) C(58) 3.4919 yes .
H(53B) H(12A) 3.4369 yes .
H(53B) H(12B) 3.1828 yes .
H(53B) H(55B) 2.6350 yes 1_655
H(53B) H(57A) 2.7073 yes .
H(53B) H(58B) 2.8098 yes .
H(53B) H(61B) 3.2980 yes .
H(53C) Cu(1) 3.3394 yes .
H(53C) O(1) 3.2948 yes .
H(53C) C(5) 3.5909 yes .
H(53C) C(6) 3.5899 yes .
H(53C) C(7) 3.5518 yes .
H(53C) C(8) 3.4997 yes .
H(53C) C(9) 3.4950 yes .
H(53C) C(10) 3.5665 yes .
H(53C) H(12B) 3.3057 yes .
H(53C) H(16C) 3.3564 yes .
H(53C) H(58B) 3.5866 yes .
H(54) O(4) 2.7452 yes 1_455
H(54) C(59) 3.5955 yes 1_455
H(54) C(61) 3.2595 yes 1_455
H(54) H(16A) 3.3584 yes .
H(54) H(59A) 3.3310 yes 1_455
H(54) H(61B) 2.8015 yes 1_455
H(55A) C(16) 3.3296 yes .
H(55A) H(12A) 3.0040 yes 1_455
H(55A) H(15C) 3.3725 yes .
H(55A) H(16A) 2.6338 yes .
H(55A) H(16B) 3.1550 yes .
H(55A) H(59A) 3.2762 yes 1_455
H(55B) O(4) 3.4790 yes 1_455
H(55B) C(52) 3.5334 yes 1_455
H(55B) C(53) 3.2701 yes 1_455
H(55B) C(61) 3.5352 yes 1_455
H(55B) H(12A) 3.2674 yes 1_455
H(55B) H(52B) 2.9740 yes 1_455
H(55B) H(52C) 3.3433 yes 1_455
H(55B) H(53A) 3.0866 yes 1_455
H(55B) H(53B) 2.6350 yes 1_455
H(55B) H(59A) 3.1133 yes 1_455
H(55B) H(61B) 2.8550 yes 1_455
H(55C) F(3) 2.6673 yes 2_465
H(55C) H(20) 3.5526 yes 2_465
H(55C) H(52B) 3.4990 yes 1_455
H(55C) H(52C) 3.2888 yes 1_455
H(56A) C(19) 3.0522 yes 2_465
H(56A) C(20) 3.0671 yes 2_465
H(56A) H(19) 2.5208 yes 2_465
H(56A) H(20) 2.5563 yes 2_465
H(56A) H(52B) 3.5444 yes 1_455
H(56B) C(52) 3.5261 yes 1_455
H(56B) H(20) 3.1916 yes 2_465
H(56B) H(40A) 3.5201 yes 1_455
H(56B) H(52B) 2.6664 yes 1_455
H(56B) H(61B) 2.7733 yes 1_455
H(57A) F(1) 3.0974 yes .
H(57A) O(1) 3.1385 yes .
H(57A) C(1) 3.5684 yes .
H(57A) C(41) 3.4922 yes .
H(57A) C(53) 3.5226 yes .
H(57A) H(39) 3.3209 yes .
H(57A) H(41A) 3.3329 yes .
H(57A) H(41B) 2.9244 yes .
H(57A) H(51) 3.4155 yes .
H(57A) H(53B) 2.7073 yes .
H(57B) F(1) 2.9107 yes .
H(57B) C(41) 3.5942 yes .
H(57B) H(9) 2.9923 yes 2_564
H(57B) H(15A) 3.5862 yes 2_564
H(57B) H(15C) 2.8635 yes 2_564
H(57B) H(41A) 3.1996 yes .
H(57B) H(41B) 3.0726 yes .
H(58A) F(1) 3.4974 yes .
H(58A) F(3) 3.1364 yes .
H(58A) O(1) 3.4365 yes .
H(58A) C(1) 3.5353 yes .
H(58A) C(24) 3.4308 yes .
H(58A) C(48) 3.1696 yes 2_564
H(58A) C(49) 3.3806 yes 2_564
H(58A) H(24A) 3.1617 yes .
H(58A) H(24C) 2.9650 yes .
H(58A) H(48) 2.5078 yes 2_564
H(58A) H(49) 2.9101 yes 2_564
H(58B) Cu(1) 3.3878 yes .
H(58B) O(1) 2.9774 yes .
H(58B) C(12) 3.3889 yes .
H(58B) H(12A) 3.5946 yes .
H(58B) H(12B) 2.6008 yes .
H(58B) H(12C) 3.5383 yes .
H(58B) H(24C) 3.0007 yes .
H(58B) H(53B) 2.8098 yes .
H(58B) H(53C) 3.5866 yes .
H(59A) C(12) 3.3698 yes .
H(59A) C(16) 3.4089 yes 1_655
H(59A) C(55) 3.5593 yes 1_655
H(59A) H(12A) 3.2794 yes .
H(59A) H(12B) 3.1555 yes .
H(59A) H(12C) 3.1095 yes .
H(59A) H(16A) 3.5579 yes 1_655
H(59A) H(16B) 2.6001 yes 1_655
H(59A) H(28B) 3.2126 yes 1_655
H(59A) H(32A) 3.3126 yes 1_655
H(59A) H(54) 3.3310 yes 1_655
H(59A) H(55A) 3.2762 yes 1_655
H(59A) H(55B) 3.1133 yes 1_655
H(59B) C(28) 3.1261 yes 1_655
H(59B) C(48) 3.3791 yes 2_564
H(59B) H(8) 3.1286 yes 2_564
H(59B) H(16B) 3.3918 yes 1_655
H(59B) H(28A) 3.0376 yes 1_655
H(59B) H(28B) 2.6946 yes 1_655
H(59B) H(28C) 3.1315 yes 1_655
H(59B) H(32A) 3.3980 yes 1_655
H(59B) H(48) 2.5139 yes 2_564
H(61A) C(41) 3.5114 yes .
H(61A) C(42) 3.1983 yes 1_655
H(61A) C(44) 2.9078 yes 1_655
H(61A) H(9) 3.3765 yes 2_564
H(61A) H(31B) 3.3881 yes 1_655
H(61A) H(41B) 2.6216 yes .
H(61A) H(42) 2.6572 yes 1_655
H(61A) H(43B) 3.3735 yes 1_655
H(61A) H(44B) 2.2547 yes 1_655
H(61A) H(44C) 3.0277 yes 1_655
H(61B) C(54) 3.3919 yes 1_655
H(61B) C(55) 3.5530 yes 1_655
H(61B) C(56) 3.4495 yes 1_655
H(61B) H(41B) 2.8769 yes .
H(61B) H(42) 3.2428 yes 1_655
H(61B) H(43B) 3.5103 yes 1_655
H(61B) H(44B) 3.4782 yes 1_655
H(61B) H(52B) 3.3462 yes .
H(61B) H(53B) 3.2980 yes .
H(61B) H(54) 2.8015 yes 1_655
H(61B) H(55B) 2.8550 yes 1_655
H(61B) H(56B) 2.7733 yes 1_655

loop_
_geom_torsion_atom_site_label_1
_geom_torsion_atom_site_label_2
_geom_torsion_atom_site_label_3
_geom_torsion_atom_site_label_4
_geom_torsion
_geom_torsion_publ_flag
O(1) Cu(1) C(1) F(1) 30.4(7) no
O(1) Cu(1) C(1) F(2) -112.2(8) no
O(1) Cu(1) C(1) F(3) 139.5(8) no
C(1) Cu(1) C(2) N(2) 12.3(8) no
C(2) Cu(1) C(1) F(1) -152.7(7) no
C(2) Cu(1) C(1) F(2) 64.7(8) no
C(2) Cu(1) C(1) F(3) -43.6(8) no
O(2) Cu(2) C(29) F(4) 49.8(11) no
O(2) Cu(2) C(29) F(5) -105.0(12) no
C(29) Cu(2) C(30) N(3) 20.1(11) no
C(29) Cu(2) C(30) N(4) -156.7(8) no
C(30) Cu(2) C(29) F(4) -132.6(11) no
C(30) Cu(2) C(29) F(5) 72.6(12) no
C(30) Cu(2) C(29) F(6) -21.2(13) no
Cu(1) O(1) C(1) F(2) 81.6(7) no
Cu(1) O(1) C(1) F(3) -46.2(9) no
Cu(2) O(2) C(29) F(4) -153.0(7) no
Cu(2) O(2) C(29) F(5) 88.4(9) no
Cu(2) O(2) C(29) F(6) -21.1(15) no
C(64) O(3) C(67) C(68) -4.4(13) no
C(67) O(3) C(64) C(66) -2.6(17) no
C(59) O(4) C(61) C(57) -13.9(11) no
C(61) O(4) C(59) C(58) 8.8(11) no
C(2) N(1) C(3) C(4) 2.6(5) no
C(3) N(1) C(2) N(2) -3.7(6) no
C(2) N(1) C(5) C(6) -96.3(6) no
C(2) N(1) C(5) C(10) 85.8(6) no
C(5) N(1) C(2) Cu(1) -0.6(8) no
C(3) N(1) C(5) C(6) 86.6(6) no
C(3) N(1) C(5) C(10) -91.3(5) no
C(2) N(2) C(4) C(3) -1.6(5) no
C(4) N(2) C(2) N(1) 3.3(5) no
C(2) N(2) C(17) C(18) 97.3(5) no
C(2) N(2) C(17) C(22) -80.7(6) no
C(17) N(2) C(2) Cu(1) -5.4(7) no
C(4) N(2) C(17) C(18) -91.9(5) no
C(4) N(2) C(17) C(22) 90.1(6) no
C(30) N(3) C(32) C(31) -4.0(5) no
C(32) N(3) C(30) N(4) 2.8(5) no
C(30) N(3) C(45) C(46) -80.8(6) no
C(30) N(3) C(45) C(50) 98.4(5) no
C(45) N(3) C(30) Cu(2) -5.1(7) no
C(32) N(3) C(45) C(46) 87.6(5) no
C(32) N(3) C(45) C(50) -93.2(5) no
C(30) N(4) C(31) C(32) -2.2(5) no
C(31) N(4) C(30) N(3) -0.2(5) no
C(30) N(4) C(33) C(34) 84.1(6) no
C(30) N(4) C(33) C(38) -96.2(6) no
C(33) N(4) C(30) Cu(2) -3.0(7) no
C(31) N(4) C(33) C(34) -95.9(6) no
C(31) N(4) C(33) C(38) 83.8(6) no
N(1) C(3) C(4) N(2) -0.5(5) no
N(1) C(5) C(6) C(11) 3.5(8) no
N(1) C(5) C(10) C(14) -4.3(8) no
C(6) C(5) C(10) C(9) 0.2(8) no
C(10) C(5) C(6) C(7) 1.8(8) no
C(5) C(6) C(7) C(8) -2.9(8) no
C(5) C(6) C(11) C(12) 103.2(6) no
C(5) C(6) C(11) C(13) -131.5(5) no
C(7) C(6) C(11) C(12) -77.3(6) no
C(7) C(6) C(11) C(13) 48.0(7) no
C(6) C(7) C(8) C(9) 1.9(9) no
C(7) C(8) C(9) C(10) 0.2(8) no
C(8) C(9) C(10) C(5) -1.2(8) no
C(5) C(10) C(14) C(15) 130.4(6) no
C(5) C(10) C(14) C(16) -107.0(6) no
C(9) C(10) C(14) C(15) -52.0(7) no
C(9) C(10) C(14) C(16) 70.6(7) no
N(2) C(17) C(18) C(23) -0.6(7) no
N(2) C(17) C(22) C(26) -4.7(7) no
C(18) C(17) C(22) C(21) -1.5(7) no
C(22) C(17) C(18) C(19) 1.7(7) no
C(17) C(18) C(19) C(20) -0.6(7) no
C(17) C(18) C(23) C(24) -96.2(6) no
C(17) C(18) C(23) C(25) 140.2(5) no
C(19) C(18) C(23) C(24) 79.3(6) no
C(19) C(18) C(23) C(25) -44.3(7) no
C(18) C(19) C(20) C(21) -0.6(8) no
C(19) C(20) C(21) C(22) 0.8(8) no
C(20) C(21) C(22) C(17) 0.2(8) no
C(17) C(22) C(26) C(27) -113.1(5) no
C(17) C(22) C(26) C(28) 122.0(5) no
C(21) C(22) C(26) C(27) 65.7(6) no
C(21) C(22) C(26) C(28) -59.1(6) no
N(4) C(31) C(32) N(3) 3.4(5) no
N(4) C(33) C(34) C(39) 0.6(8) no
N(4) C(33) C(38) C(42) 2.8(8) no
C(34) C(33) C(38) C(37) -0.6(8) no
C(38) C(33) C(34) C(35) 1.3(9) no
C(33) C(34) C(35) C(36) -0.6(9) no
C(33) C(34) C(39) C(40) -110.4(6) no
C(33) C(34) C(39) C(41) 125.0(6) no
C(35) C(34) C(39) C(40) 69.2(8) no
C(35) C(34) C(39) C(41) -55.3(8) no
C(34) C(35) C(36) C(37) -0.8(10) no
C(35) C(36) C(37) C(38) 1.5(9) no
C(36) C(37) C(38) C(33) -0.8(8) no
C(33) C(38) C(42) C(43) 110.6(6) no
C(33) C(38) C(42) C(44) -127.5(5) no
C(37) C(38) C(42) C(43) -66.2(7) no
C(37) C(38) C(42) C(44) 55.7(7) no
N(3) C(45) C(46) C(51) -6.4(7) no
N(3) C(45) C(50) C(54) 1.5(7) no
C(46) C(45) C(50) C(49) 3.4(7) no
C(50) C(45) C(46) C(47) -3.0(7) no
C(45) C(46) C(47) C(48) -1.0(8) no
C(45) C(46) C(51) C(52) 127.7(5) no
C(45) C(46) C(51) C(53) -108.8(5) no
C(47) C(46) C(51) C(52) -54.8(7) no
C(47) C(46) C(51) C(53) 68.6(6) no
C(46) C(47) C(48) C(49) 4.5(9) no
C(47) C(48) C(49) C(50) -4.0(9) no
C(48) C(49) C(50) C(45) 0.1(8) no
C(45) C(50) C(54) C(55) 144.8(4) no
C(45) C(50) C(54) C(56) -90.9(6) no
C(49) C(50) C(54) C(55) -38.2(7) no
C(49) C(50) C(54) C(56) 86.1(6) no
C(58) C(57) C(61) O(4) 13.7(14) no
C(61) C(57) C(58) C(59) -7.1(13) no
C(57) C(58) C(59) O(4) -0.8(14) no
O(3) C(64) C(66) C(68) 10(3) no
C(64) C(66) C(68) C(67) -15(3) no
O(3) C(67) C(68) C(66) 11(2) no
